data_4349142
loop_
_publ_author_name
'Mikata, Yuji'
'Ohnishi, Risa'
'Nishijima, Risa'
'Konno, Hideo'

_publ_section_title
;
 Fluorescent Detection of Phosphate Ion via a Tetranuclear Zinc Complex
 Supported by a Tetrakisquinoline Ligand and \m<sub>4</sub>-PO<sub>4</sub>
 Core.
;
_journal_issue 21
_journal_name_full 'Inorganic chemistry'
_journal_page_first 11440
_journal_page_last 11446
_journal_paper_doi 10.1021/acs.inorgchem.6b01967
_journal_volume 55
_journal_year 2016
_chemical_formula_moiety 'C103 H115 Cl3 N12 O31.5 P Zn4'
_chemical_formula_sum 'C103 H115 Cl3 N12 O31.5 P Zn4'
_chemical_formula_weight 2423.96
_space_group_crystal_system monoclinic
_space_group_IT_number 15
_space_group_name_Hall '-C 2yc'
_space_group_name_H-M_alt 'C 1 2/c 1'
_atom_sites_solution_hydrogens geom
_atom_sites_solution_primary direct
_atom_sites_solution_secondary difmap
_audit_creation_date 2016-05-12
_audit_creation_method 'by CrystalStructure 4.2.1'
_cell_angle_alpha 90.0000
_cell_angle_beta 108.862(4)
_cell_angle_gamma 90.0000
_cell_formula_units_Z 8
_cell_length_a 40.815(10)
_cell_length_b 16.493(4)
_cell_length_c 33.646(9)
_cell_measurement_reflns_used 20907
_cell_measurement_temperature 153
_cell_measurement_theta_max 27.49
_cell_measurement_theta_min 3.01
_cell_volume 21433(9)
_computing_cell_refinement CrystalClear
_computing_data_collection 'CrystalClear (Rigaku/MSC Inc., 2006)'
_computing_data_reduction CrystalClear
_computing_molecular_graphics 'CrystalStructure 4.2.1'
_computing_publication_material 'CrystalStructure 4.2.1 (Rigaku, 2016)'
_computing_structure_refinement 'SHELXL97 (Sheldrick, 2008)'
_computing_structure_solution 'SHELXS97 (Sheldrick, 2008)'
_diffrn_ambient_temperature 153
_diffrn_detector_area_resol_mean 7.314
_diffrn_measured_fraction_theta_full 0.994
_diffrn_measured_fraction_theta_max 0.994
_diffrn_measurement_device_type 'Rigaku Mercury70'
_diffrn_measurement_method \w
_diffrn_radiation_type 'Mo K\a'
_diffrn_radiation_wavelength 0.71075
_diffrn_reflns_av_R_equivalents 0.0572
_diffrn_reflns_Laue_measured_fraction_full 0.000
_diffrn_reflns_Laue_measured_fraction_max 0.000
_diffrn_reflns_limit_h_max 52
_diffrn_reflns_limit_h_min -52
_diffrn_reflns_limit_k_max 21
_diffrn_reflns_limit_k_min -21
_diffrn_reflns_limit_l_max 43
_diffrn_reflns_limit_l_min -43
_diffrn_reflns_number 126457
_diffrn_reflns_point_group_measured_fraction_full 0.000
_diffrn_reflns_point_group_measured_fraction_max 0.000
_diffrn_reflns_theta_full 27.490
_diffrn_reflns_theta_max 27.490
_diffrn_reflns_theta_min 3.006
_diffrn_standards_number 0
_exptl_absorpt_coefficient_mu 1.060
_exptl_absorpt_correction_T_max 0.899
_exptl_absorpt_correction_T_min 0.778
_exptl_absorpt_correction_type multi-scan
_exptl_absorpt_process_details 'REQAB (Rigaku, 1998)'
_exptl_crystal_colour colorless
_exptl_crystal_density_diffrn 1.502
_exptl_crystal_density_method 'not measured'
_exptl_crystal_description unknown
_exptl_crystal_F_000 10040.00
_exptl_crystal_size_max 0.300
_exptl_crystal_size_mid 0.200
_exptl_crystal_size_min 0.100
_refine_diff_density_max 1.18
_refine_diff_density_min -1.09
_refine_ls_extinction_method none
_refine_ls_goodness_of_fit_ref 1.072
_refine_ls_hydrogen_treatment constr
_refine_ls_number_parameters 1440
_refine_ls_number_reflns 24469
_refine_ls_number_restraints 0
_refine_ls_R_factor_all 0.1021
_refine_ls_R_factor_gt 0.0789
_refine_ls_shift/su_max 0.002
_refine_ls_structure_factor_coef Fsqd
_refine_ls_weighting_details 'w = 1/[\s^2^(Fo^2^)+(0.1088P)^2^+79.6494P] where P=(Fo^2^+2Fc^2^)/3'
_refine_ls_weighting_scheme calc
_refine_ls_wR_factor_gt 0.2002
_refine_ls_wR_factor_ref 0.2238
_reflns_number_gt 18208
_reflns_number_total 24469
_reflns_threshold_expression F^2^>2.0\s(F^2^)
_cod_data_source_file ic6b01967_si_002.cif
_cod_data_source_block Zn4allsolvents
_cod_database_code 4349142

loop_
_symmetry_equiv_pos_as_xyz
'x, y, z'
'-x, y, -z+1/2'
'x+1/2, y+1/2, z'
'-x+1/2, y+1/2, -z+1/2'
'-x, -y, -z'
'x, -y, z-1/2'
'-x+1/2, -y+1/2, -z'
'x+1/2, -y+1/2, z-1/2'

loop_
_atom_site_label
_atom_site_type_symbol
_atom_site_fract_x
_atom_site_fract_y
_atom_site_fract_z
_atom_site_U_iso_or_equiv
_atom_site_adp_type
_atom_site_occupancy
_atom_site_symmetry_multiplicity
_atom_site_calc_flag
_atom_site_refinement_flags
Zn1 Zn 0.181060(13) 0.77505(3) 0.804832(16) 0.03642(13) Uani 1 1 d .
Zn2 Zn 0.097706(12) 0.82178(3) 0.816521(15) 0.03642(13) Uani 1 1 d .
Zn3 Zn 0.169451(13) 0.57366(3) 0.914462(15) 0.03762(13) Uani 1 1 d .
Zn4 Zn 0.122991(13) 0.45271(3) 0.826040(16) 0.03901(13) Uani 1 1 d .
Cl1 Cl 0.06192(5) 0.18139(12) 0.56791(5) 0.0764(5) Uani 1 1 d .
Cl2 Cl 0.03830(4) 0.61592(12) 0.58649(5) 0.0733(4) Uani 1 1 d .
Cl3 Cl 0.19687(4) 0.90022(9) 0.40329(7) 0.0901(6) Uani 1 1 d .
P1 P 0.12970(3) 0.64547(7) 0.82750(3) 0.0356(2) Uani 1 1 d .
O1 O 0.14609(7) 0.84877(17) 0.81710(9) 0.0377(6) Uani 1 1 d .
O2 O 0.15973(11) 0.9832(2) 0.61595(11) 0.0575(9) Uani 1 1 d .
O3 O 0.35365(9) 0.9208(2) 0.87063(13) 0.0574(9) Uani 1 1 d .
O4 O 0.01214(11) 1.1370(3) 0.68177(19) 0.106(2) Uani 1 1 d .
O5 O 0.06490(13) 1.0562(3) 0.97570(14) 0.0745(12) Uani 1 1 d .
O6 O 0.16318(8) 0.47480(18) 0.87827(9) 0.0410(7) Uani 1 1 d .
O7 O 0.19125(11) 0.3986(3) 1.11210(12) 0.0678(11) Uani 1 1 d .
O8 O 0.34803(9) 0.6616(2) 0.99038(13) 0.0613(10) Uani 1 1 d .
O9 O 0.12040(10) 0.0871(2) 0.71681(11) 0.0531(8) Uani 1 1 d .
O10 O 0.0539(2) 0.2534(4) 0.95715(18) 0.129(3) Uani 1 1 d .
O11 O 0.16387(8) 0.67791(18) 0.82438(10) 0.0412(7) Uani 1 1 d .
O12 O 0.09989(8) 0.70488(19) 0.80746(9) 0.0398(7) Uani 1 1 d .
O13 O 0.13192(8) 0.63272(18) 0.87337(9) 0.0398(7) Uani 1 1 d .
O14 O 0.12195(9) 0.56417(18) 0.80355(10) 0.0428(7) Uani 1 1 d .
O15 O 0.09891(13) 0.1764(3) 0.58314(17) 0.0914(15) Uani 1 1 d .
O16 O 0.04998(14) 0.2367(3) 0.59291(13) 0.0842(14) Uani 1 1 d .
O17 O 0.04868(18) 0.1032(4) 0.5719(3) 0.140(3) Uani 1 1 d .
O18 O 0.05086(19) 0.2063(5) 0.52586(15) 0.146(3) Uani 1 1 d .
O19 O 0.06736(14) 0.5977(4) 0.5773(2) 0.115(2) Uani 1 1 d .
O20 O 0.00631(13) 0.5971(4) 0.55884(15) 0.108(2) Uani 1 1 d .
O21 O 0.04043(12) 0.6083(3) 0.62930(13) 0.0785(13) Uani 1 1 d .
O22 O 0.03727(16) 0.7092(4) 0.5822(2) 0.0845(17) Uani 0.80 1 d P
O23 O 0.0378(5) 0.5066(11) 0.5819(6) 0.060(5) Uani 0.20 1 d P
O24 O 0.16387(13) 0.8732(3) 0.4001(2) 0.115(2) Uani 1 1 d .
O25 O 0.22196(13) 0.8456(3) 0.4279(2) 0.122(2) Uani 1 1 d .
O26 O 0.1974(2) 0.8995(4) 0.3577(2) 0.149(3) Uani 1 1 d .
O27 O 0.20453(15) 0.9801(3) 0.41652(17) 0.103(2) Uani 1 1 d .
O28 O 0.2100(3) 0.7462(8) 0.2499(3) 0.193(4) Uani 1 1 d .
O29 O 0.18029(16) 0.5046(4) 0.7828(2) 0.120(2) Uani 1 1 d .
O30 O 0.2372(2) 0.5703(4) 0.3335(3) 0.145(3) Uani 1 1 d .
O31 O 0.1561(7) 0.7870(12) 0.5529(10) 0.197(10) Uani 0.50 1 d P
O32 O 0.1851(4) 0.8858(11) 0.5386(5) 0.146(6) Uani 0.50 1 d P
O33 O 0.0212(5) 0.7491(11) 0.2782(7) 0.124(7) Uani 0.35 1 d P
O34 O 0.0099(6) 0.6485(12) 0.2409(7) 0.125(8) Uani 0.35 1 d P
O35 O 0.0043(6) 0.7046(16) 0.2170(5) 0.143(10) Uani 0.35 1 d P
O36 O 0.0300(5) 0.7107(11) 0.2527(6) 0.142(6) Uani 0.45 1 d P
N1 N 0.20176(9) 0.8890(2) 0.79258(11) 0.0355(7) Uani 1 1 d .
N2 N 0.09755(9) 0.9500(2) 0.82568(11) 0.0375(8) Uani 1 1 d .
N3 N 0.16223(10) 0.7540(2) 0.73803(12) 0.0414(8) Uani 1 1 d .
N4 N 0.23421(9) 0.7347(2) 0.83418(12) 0.0401(8) Uani 1 1 d .
N5 N 0.05700(10) 0.8407(3) 0.75638(13) 0.0521(10) Uani 1 1 d .
N6 N 0.07682(9) 0.8118(2) 0.86865(12) 0.0388(8) Uani 1 1 d .
N7 N 0.21094(9) 0.5026(2) 0.95372(11) 0.0387(8) Uani 1 1 d .
N8 N 0.13416(10) 0.3299(2) 0.84804(12) 0.0411(8) Uani 1 1 d .
N9 N 0.14275(10) 0.5599(2) 0.95927(11) 0.0415(8) Uani 1 1 d .
N10 N 0.20474(10) 0.6744(2) 0.92652(11) 0.0415(8) Uani 1 1 d .
N11 N 0.10798(10) 0.4054(2) 0.76186(12) 0.0432(8) Uani 1 1 d .
N12 N 0.07377(11) 0.4483(3) 0.83421(14) 0.0491(10) Uani 1 1 d .
C1 C 0.17275(11) 0.9476(3) 0.78570(14) 0.0383(9) Uani 1 1 d .
H1A H 0.1565 0.9419 0.7568 0.046 Uiso 1 1 calc R
H1B H 0.1819 1.0037 0.7892 0.046 Uiso 1 1 calc R
C2 C 0.15409(11) 0.9314(3) 0.81703(14) 0.0363(9) Uani 1 1 d .
H2 H 0.1693 0.9476 0.8457 0.044 Uiso 1 1 calc R
C3 C 0.12123(11) 0.9827(3) 0.80476(15) 0.0402(9) Uani 1 1 d .
H3A H 0.1270 1.0397 0.8134 0.048 Uiso 1 1 calc R
H3B H 0.1100 0.9815 0.7739 0.048 Uiso 1 1 calc R
C4 C 0.21428(11) 0.8843(3) 0.75609(14) 0.0407(9) Uani 1 1 d .
H4A H 0.2306 0.8382 0.7601 0.049 Uiso 1 1 calc R
H4B H 0.2272 0.9345 0.7549 0.049 Uiso 1 1 calc R
C5 C 0.13997(13) 0.6928(3) 0.72834(15) 0.0478(11) Uani 1 1 d .
H5 H 0.1411 0.6533 0.7493 0.057 Uiso 1 1 calc R
C6 C 0.11464(15) 0.6832(3) 0.68859(17) 0.0565(13) Uani 1 1 d .
H6 H 0.0996 0.6376 0.6828 0.068 Uiso 1 1 calc R
C7 C 0.11216(13) 0.7396(3) 0.65902(15) 0.0511(12) Uani 1 1 d .
H7 H 0.0942 0.7358 0.6328 0.061 Uiso 1 1 calc R
C8 C 0.13468(13) 0.8623(3) 0.63496(15) 0.0464(11) Uani 1 1 d .
H8 H 0.1174 0.8587 0.6082 0.056 Uiso 1 1 calc R
C9 C 0.15829(13) 0.9228(3) 0.64311(14) 0.0454(10) Uani 1 1 d .
C10 C 0.18397(13) 0.9283(3) 0.68310(15) 0.0437(10) Uani 1 1 d .
H10 H 0.2005 0.9708 0.6883 0.052 Uiso 1 1 calc R
C11 C 0.18564(11) 0.8738(3) 0.71462(14) 0.0388(9) Uani 1 1 d .
C12 C 0.16116(11) 0.8094(3) 0.70688(14) 0.0394(9) Uani 1 1 d .
C13 C 0.13573(12) 0.8042(3) 0.66632(14) 0.0427(10) Uani 1 1 d .
C14 C 0.13196(19) 0.9867(4) 0.57708(16) 0.0732(18) Uani 1 1 d .
H14A H 0.1099 0.9896 0.5827 0.088 Uiso 1 1 calc R
H14B H 0.1323 0.9379 0.5606 0.088 Uiso 1 1 calc R
H14C H 0.1346 1.0348 0.5613 0.088 Uiso 1 1 calc R
C15 C 0.23028(11) 0.9143(3) 0.83066(14) 0.0403(9) Uani 1 1 d .
H15A H 0.2219 0.9108 0.8551 0.048 Uiso 1 1 calc R
H15B H 0.2358 0.9718 0.8274 0.048 Uiso 1 1 calc R
C16 C 0.23688(12) 0.6548(3) 0.83903(15) 0.0432(10) Uani 1 1 d .
H16 H 0.2162 0.6238 0.8319 0.052 Uiso 1 1 calc R
C17 C 0.26867(13) 0.6137(3) 0.85408(16) 0.0476(11) Uani 1 1 d .
H17 H 0.2691 0.5565 0.8571 0.057 Uiso 1 1 calc R
C18 C 0.29850(13) 0.6561(3) 0.86415(16) 0.0498(11) Uani 1 1 d .
H18 H 0.3201 0.6288 0.8743 0.060 Uiso 1 1 calc R
C19 C 0.32834(12) 0.7873(3) 0.86888(16) 0.0482(11) Uani 1 1 d .
H19 H 0.3502 0.7613 0.8788 0.058 Uiso 1 1 calc R
C20 C 0.32628(12) 0.8694(3) 0.86336(16) 0.0478(11) Uani 1 1 d .
C21 C 0.29360(12) 0.9081(3) 0.84920(15) 0.0471(11) Uani 1 1 d .
H21 H 0.2927 0.9653 0.8457 0.057 Uiso 1 1 calc R
C22 C 0.26328(11) 0.8658(3) 0.84044(14) 0.0420(10) Uani 1 1 d .
C23 C 0.26440(11) 0.7801(3) 0.84458(14) 0.0398(9) Uani 1 1 d .
C24 C 0.29739(12) 0.7415(3) 0.85957(14) 0.0435(10) Uani 1 1 d .
C25 C 0.38714(13) 0.8863(4) 0.8922(2) 0.0689(16) Uani 1 1 d .
H25A H 0.3911 0.8394 0.8765 0.083 Uiso 1 1 calc R
H25B H 0.3880 0.8690 0.9204 0.083 Uiso 1 1 calc R
H25C H 0.4051 0.9271 0.8945 0.083 Uiso 1 1 calc R
C26 C 0.06265(12) 0.9873(3) 0.80848(16) 0.0472(11) Uani 1 1 d .
H26A H 0.0639 1.0442 0.8182 0.057 Uiso 1 1 calc R
H26B H 0.0465 0.9581 0.8199 0.057 Uiso 1 1 calc R
C27 C 0.05182(16) 0.7741(4) 0.73282(19) 0.0719(18) Uani 1 1 d .
H27 H 0.0598 0.7240 0.7464 0.086 Uiso 1 1 calc R
C28 C 0.03526(17) 0.7730(5) 0.6890(2) 0.085(2) Uani 1 1 d .
H28 H 0.0314 0.7237 0.6736 0.102 Uiso 1 1 calc R
C29 C 0.02489(16) 0.8461(5) 0.66941(19) 0.083(2) Uani 1 1 d .
H29 H 0.0149 0.8481 0.6397 0.099 Uiso 1 1 calc R
C30 C 0.01745(15) 0.9921(6) 0.6733(2) 0.081(2) Uani 1 1 d .
H30 H 0.0068 0.9943 0.6437 0.097 Uiso 1 1 calc R
C31 C 0.02166(14) 1.0604(5) 0.6964(2) 0.077(2) Uani 1 1 d .
C32 C 0.03735(14) 1.0573(4) 0.7411(2) 0.0616(15) Uani 1 1 d .
H32 H 0.0400 1.1061 0.7569 0.074 Uiso 1 1 calc R
C33 C 0.04856(12) 0.9859(3) 0.76173(16) 0.0490(12) Uani 1 1 d .
C34 C 0.04507(12) 0.9140(4) 0.73767(16) 0.0523(12) Uani 1 1 d .
C35 C 0.02888(14) 0.9179(5) 0.69302(18) 0.0652(16) Uani 1 1 d .
C36 C -0.0029(2) 1.1457(7) 0.6365(3) 0.136(5) Uani 1 1 d .
H36A H -0.0243 1.1139 0.6266 0.163 Uiso 1 1 calc R
H36B H 0.0135 1.1260 0.6230 0.163 Uiso 1 1 calc R
H36C H -0.0082 1.2029 0.6295 0.163 Uiso 1 1 calc R
C37 C 0.11263(13) 0.9654(3) 0.87156(14) 0.0442(10) Uani 1 1 d .
H37A H 0.1196 1.0231 0.8757 0.053 Uiso 1 1 calc R
H37B H 0.1339 0.9323 0.8826 0.053 Uiso 1 1 calc R
C38 C 0.06222(12) 0.7401(3) 0.86966(15) 0.0429(10) Uani 1 1 d .
H38 H 0.0651 0.6989 0.8513 0.051 Uiso 1 1 calc R
C39 C 0.04290(13) 0.7217(3) 0.89612(16) 0.0495(11) Uani 1 1 d .
H39 H 0.0327 0.6697 0.8953 0.059 Uiso 1 1 calc R
C40 C 0.03896(12) 0.7795(3) 0.92297(15) 0.0470(11) Uani 1 1 d .
H40 H 0.0262 0.7680 0.9414 0.056 Uiso 1 1 calc R
C41 C 0.04993(13) 0.9185(3) 0.95060(15) 0.0492(11) Uani 1 1 d .
H41 H 0.0363 0.9094 0.9683 0.059 Uiso 1 1 calc R
C42 C 0.06598(14) 0.9914(3) 0.95115(16) 0.0529(12) Uani 1 1 d .
C43 C 0.08554(13) 1.0051(3) 0.92407(15) 0.0487(11) Uani 1 1 d .
H43 H 0.0963 1.0563 0.9247 0.058 Uiso 1 1 calc R
C44 C 0.08947(12) 0.9474(3) 0.89694(14) 0.0416(10) Uani 1 1 d .
C45 C 0.07333(11) 0.8701(3) 0.89598(13) 0.0373(9) Uani 1 1 d .
C46 C 0.05391(12) 0.8566(3) 0.92329(15) 0.0448(10) Uani 1 1 d .
C47 C 0.0411(2) 1.0504(4) 0.9991(2) 0.086(2) Uani 1 1 d .
H47A H 0.0476 1.0044 1.0185 0.103 Uiso 1 1 calc R
H47B H 0.0176 1.0424 0.9797 0.103 Uiso 1 1 calc R
H47C H 0.0420 1.1005 1.0151 0.103 Uiso 1 1 calc R
C48 C 0.19929(12) 0.4184(3) 0.94455(14) 0.0423(10) Uani 1 1 d .
H48A H 0.1826 0.4051 0.9593 0.051 Uiso 1 1 calc R
H48B H 0.2194 0.3815 0.9550 0.051 Uiso 1 1 calc R
C49 C 0.18222(12) 0.4057(3) 0.89747(13) 0.0398(9) Uani 1 1 d .
H49 H 0.2002 0.3928 0.8841 0.048 Uiso 1 1 calc R
C50 C 0.15745(13) 0.3352(3) 0.89217(15) 0.0474(11) Uani 1 1 d .
H50A H 0.1707 0.2841 0.9000 0.057 Uiso 1 1 calc R
H50B H 0.1435 0.3423 0.9111 0.057 Uiso 1 1 calc R
C51 C 0.21820(12) 0.5254(3) 0.99856(13) 0.0430(10) Uani 1 1 d .
H51A H 0.2215 0.5849 1.0012 0.052 Uiso 1 1 calc R
H51B H 0.2402 0.4997 1.0154 0.052 Uiso 1 1 calc R
C52 C 0.10938(12) 0.5766(3) 0.94371(15) 0.0474(11) Uani 1 1 d .
H52 H 0.1013 0.6028 0.9172 0.057 Uiso 1 1 calc R
C53 C 0.08525(14) 0.5581(3) 0.96386(16) 0.0515(12) Uani 1 1 d .
H53 H 0.0618 0.5741 0.9518 0.062 Uiso 1 1 calc R
C54 C 0.09572(14) 0.5170(3) 1.00082(16) 0.0536(12) Uani 1 1 d .
H54 H 0.0795 0.5020 1.0144 0.064 Uiso 1 1 calc R
C55 C 0.14260(15) 0.4540(3) 1.05719(16) 0.0538(13) Uani 1 1 d .
H55 H 0.1266 0.4363 1.0705 0.065 Uiso 1 1 calc R
C56 C 0.17658(15) 0.4384(3) 1.07473(16) 0.0549(13) Uani 1 1 d .
C57 C 0.20060(14) 0.4610(3) 1.05444(15) 0.0484(11) Uani 1 1 d .
H57 H 0.2244 0.4478 1.0672 0.058 Uiso 1 1 calc R
C58 C 0.19036(13) 0.5015(3) 1.01673(14) 0.0440(10) Uani 1 1 d .
C59 C 0.15439(13) 0.5198(3) 0.99758(14) 0.0440(10) Uani 1 1 d .
C60 C 0.13087(13) 0.4969(3) 1.01867(15) 0.0488(11) Uani 1 1 d .
C61 C 0.16681(19) 0.3683(5) 1.1311(2) 0.079(2) Uani 1 1 d .
H61A H 0.1500 0.3331 1.1112 0.095 Uiso 1 1 calc R
H61B H 0.1547 0.4138 1.1389 0.095 Uiso 1 1 calc R
H61C H 0.1791 0.3372 1.1564 0.095 Uiso 1 1 calc R
C62 C 0.24150(12) 0.5161(3) 0.94053(15) 0.0453(10) Uani 1 1 d .
H62A H 0.2345 0.5086 0.9097 0.054 Uiso 1 1 calc R
H62B H 0.2588 0.4738 0.9536 0.054 Uiso 1 1 calc R
C63 C 0.18883(13) 0.7450(3) 0.91806(14) 0.0434(10) Uani 1 1 d .
H63 H 0.1642 0.7455 0.9090 0.052 Uiso 1 1 calc R
C64 C 0.20623(13) 0.8193(3) 0.92175(14) 0.0459(11) Uani 1 1 d .
H64 H 0.1936 0.8686 0.9149 0.055 Uiso 1 1 calc R
C65 C 0.24184(13) 0.8197(3) 0.93540(14) 0.0453(11) Uani 1 1 d .
H65 H 0.2541 0.8692 0.9371 0.054 Uiso 1 1 calc R
C66 C 0.29623(13) 0.7447(3) 0.96323(15) 0.0478(11) Uani 1 1 d .
H66 H 0.3090 0.7938 0.9667 0.057 Uiso 1 1 calc R
C67 C 0.31304(12) 0.6728(3) 0.97412(16) 0.0491(11) Uani 1 1 d .
C68 C 0.29430(12) 0.5997(3) 0.96850(15) 0.0450(10) Uani 1 1 d .
H68 H 0.3065 0.5502 0.9769 0.054 Uiso 1 1 calc R
C69 C 0.25885(12) 0.5981(3) 0.95113(14) 0.0415(10) Uani 1 1 d .
C70 C 0.24048(11) 0.6727(3) 0.94123(14) 0.0403(9) Uani 1 1 d .
C71 C 0.25975(12) 0.7465(3) 0.94681(13) 0.0406(10) Uani 1 1 d .
C72 C 0.36919(15) 0.7330(4) 0.9961(2) 0.0675(16) Uani 1 1 d .
H72A H 0.3642 0.7686 1.0168 0.081 Uiso 1 1 calc R
H72B H 0.3641 0.7617 0.9693 0.081 Uiso 1 1 calc R
H72C H 0.3937 0.7174 1.0062 0.081 Uiso 1 1 calc R
C73 C 0.15338(13) 0.2922(3) 0.82211(15) 0.0463(11) Uani 1 1 d .
H73A H 0.1651 0.2427 0.8365 0.056 Uiso 1 1 calc R
H73B H 0.1716 0.3304 0.8202 0.056 Uiso 1 1 calc R
C74 C 0.08873(15) 0.4574(3) 0.73389(15) 0.0562(14) Uani 1 1 d .
H74 H 0.0875 0.5119 0.7424 0.067 Uiso 1 1 calc R
C75 C 0.07000(17) 0.4360(4) 0.69220(17) 0.0648(16) Uani 1 1 d .
H75 H 0.0568 0.4754 0.6731 0.078 Uiso 1 1 calc R
C76 C 0.07112(15) 0.3579(4) 0.67973(16) 0.0597(14) Uani 1 1 d .
H76 H 0.0581 0.3421 0.6520 0.072 Uiso 1 1 calc R
C77 C 0.09492(13) 0.2192(3) 0.69554(15) 0.0461(11) Uani 1 1 d .
H77 H 0.0832 0.2025 0.6675 0.055 Uiso 1 1 calc R
C78 C 0.11474(13) 0.1662(3) 0.72376(15) 0.0438(10) Uani 1 1 d .
C79 C 0.13282(13) 0.1913(3) 0.76520(14) 0.0433(10) Uani 1 1 d .
H79 H 0.1465 0.1528 0.7845 0.052 Uiso 1 1 calc R
C80 C 0.13132(12) 0.2700(3) 0.77862(14) 0.0415(10) Uani 1 1 d .
C81 C 0.11002(12) 0.3267(3) 0.74977(14) 0.0428(10) Uani 1 1 d .
C82 C 0.09184(13) 0.2998(3) 0.70822(14) 0.0460(11) Uani 1 1 d .
C83 C 0.10482(15) 0.0590(3) 0.67461(17) 0.0556(13) Uani 1 1 d .
H83A H 0.1148 0.0882 0.6559 0.067 Uiso 1 1 calc R
H83B H 0.0798 0.0688 0.6657 0.067 Uiso 1 1 calc R
H83C H 0.1092 0.0008 0.6733 0.067 Uiso 1 1 calc R
C84 C 0.10274(14) 0.2823(3) 0.84594(15) 0.0484(11) Uani 1 1 d .
H84A H 0.1097 0.2265 0.8560 0.058 Uiso 1 1 calc R
H84B H 0.0876 0.2788 0.8163 0.058 Uiso 1 1 calc R
C85 C 0.05508(14) 0.5140(4) 0.8227(2) 0.0613(14) Uani 1 1 d .
H85 H 0.0602 0.5494 0.8032 0.074 Uiso 1 1 calc R
C86 C 0.02768(16) 0.5348(5) 0.8378(3) 0.081(2) Uani 1 1 d .
H86 H 0.0137 0.5809 0.8268 0.097 Uiso 1 1 calc R
C87 C 0.02159(17) 0.4897(5) 0.8673(3) 0.081(2) Uani 1 1 d .
H87 H 0.0040 0.5051 0.8786 0.097 Uiso 1 1 calc R
C88 C 0.0366(2) 0.3709(5) 0.9139(3) 0.089(3) Uani 1 1 d .
H88 H 0.0205 0.3866 0.9275 0.106 Uiso 1 1 calc R
C89 C 0.0548(2) 0.3028(6) 0.9255(2) 0.093(3) Uani 1 1 d .
C90 C 0.07682(18) 0.2749(4) 0.90350(19) 0.0712(18) Uani 1 1 d .
H90 H 0.0881 0.2240 0.9108 0.085 Uiso 1 1 calc R
C91 C 0.08239(14) 0.3193(3) 0.87201(16) 0.0525(12) Uani 1 1 d .
C92 C 0.06603(14) 0.3954(3) 0.86218(16) 0.0534(13) Uani 1 1 d .
C93 C 0.04104(16) 0.4195(4) 0.8819(2) 0.0716(19) Uani 1 1 d .
C94 C 0.0345(4) 0.2802(8) 0.9831(4) 0.189(8) Uani 1 1 d .
H94A H 0.0101 0.2852 0.9661 0.226 Uiso 1 1 calc R
H94B H 0.0433 0.3330 0.9953 0.226 Uiso 1 1 calc R
H94C H 0.0369 0.2408 1.0056 0.226 Uiso 1 1 calc R
C95 C 0.2288(3) 0.7120(5) 0.2897(2) 0.100(3) Uani 1 1 d .
C96 C 0.2501(3) 0.7714(7) 0.3150(5) 0.165(6) Uani 1 1 d .
C97 C 0.2484(4) 0.8500(11) 0.2875(5) 0.202(8) Uani 1 1 d .
C98 C 0.2189(4) 0.8381(7) 0.2527(4) 0.138(4) Uani 1 1 d .
C99 C 0.1771(3) 0.4910(6) 0.7393(3) 0.125(4) Uani 1 1 d .
C100 C 0.1496(12) 0.809(3) 0.5099(8) 0.67(6) Uani 1 1 d .
C101 C 0.1701(5) 0.7564(9) 0.5011(5) 0.181(7) Uani 1 1 d .
C102 C 0.2078(5) 0.7799(17) 0.5312(9) 0.257(14) Uani 1 1 d .
C103 C 0.1975(8) 0.8079(15) 0.5655(5) 0.237(11) Uani 1 1 d .

loop_
_atom_site_aniso_label
_atom_site_aniso_U_11
_atom_site_aniso_U_22
_atom_site_aniso_U_33
_atom_site_aniso_U_23
_atom_site_aniso_U_13
_atom_site_aniso_U_12
Zn1 0.0357(3) 0.0325(3) 0.0396(3) 0.00194(19) 0.0101(2) 0.00011(19)
Zn2 0.0336(2) 0.0344(3) 0.0390(3) 0.00329(19) 0.0088(2) -0.00039(19)
Zn3 0.0404(3) 0.0328(3) 0.0359(3) -0.00021(19) 0.0071(2) -0.0034(2)
Zn4 0.0428(3) 0.0327(3) 0.0377(3) -0.00155(19) 0.0077(2) -0.0025(2)
Cl1 0.0774(10) 0.0910(12) 0.0531(8) -0.0188(8) 0.0103(7) -0.0094(9)
Cl2 0.0451(7) 0.1176(14) 0.0537(8) 0.0011(8) 0.0112(6) -0.0082(8)
Cl3 0.0626(9) 0.0454(8) 0.1314(16) 0.0236(9) -0.0116(9) -0.0007(7)
P1 0.0383(5) 0.0297(5) 0.0360(5) 0.0020(4) 0.0082(4) -0.0018(4)
O1 0.0370(15) 0.0307(15) 0.0441(16) 0.0028(12) 0.0115(12) 0.0005(12)
O2 0.075(2) 0.052(2) 0.0436(18) 0.0079(16) 0.0156(17) -0.0045(18)
O3 0.0367(18) 0.059(2) 0.072(2) 0.0000(18) 0.0109(16) -0.0068(16)
O4 0.054(3) 0.112(4) 0.129(4) 0.086(4) -0.003(3) 0.002(3)
O5 0.091(3) 0.073(3) 0.075(3) -0.024(2) 0.048(3) -0.008(2)
O6 0.0446(17) 0.0311(15) 0.0401(16) 0.0011(12) 0.0037(13) -0.0034(13)
O7 0.079(3) 0.069(3) 0.048(2) 0.0223(19) 0.0086(19) -0.009(2)
O8 0.0402(19) 0.060(2) 0.074(3) -0.0049(19) 0.0046(17) -0.0072(16)
O9 0.069(2) 0.0411(19) 0.0484(19) -0.0083(15) 0.0179(17) -0.0036(16)
O10 0.215(7) 0.120(5) 0.088(4) -0.030(3) 0.100(5) -0.086(5)
O11 0.0382(16) 0.0384(17) 0.0465(17) 0.0048(13) 0.0129(13) 0.0008(13)
O12 0.0361(15) 0.0378(16) 0.0399(16) 0.0037(13) 0.0046(12) -0.0009(12)
O13 0.0426(16) 0.0392(17) 0.0367(15) 0.0017(12) 0.0114(12) -0.0014(13)
O14 0.0544(19) 0.0318(16) 0.0374(16) -0.0010(12) 0.0080(14) -0.0023(13)
O15 0.069(3) 0.099(4) 0.096(4) 0.010(3) 0.014(3) -0.012(3)
O16 0.111(4) 0.097(4) 0.050(2) -0.021(2) 0.034(2) -0.014(3)
O17 0.112(5) 0.103(5) 0.201(8) -0.054(5) 0.045(5) -0.051(4)
O18 0.152(6) 0.236(8) 0.037(2) -0.009(4) 0.013(3) 0.088(6)
O19 0.070(3) 0.160(6) 0.126(5) -0.023(4) 0.045(3) 0.020(4)
O20 0.061(3) 0.191(6) 0.062(3) -0.035(3) 0.006(2) -0.011(3)
O21 0.080(3) 0.092(3) 0.054(2) -0.007(2) 0.010(2) -0.015(3)
O22 0.086(4) 0.075(4) 0.087(4) 0.026(3) 0.021(3) 0.012(3)
O23 0.081(13) 0.042(10) 0.069(12) -0.016(9) 0.040(10) -0.001(9)
O24 0.058(3) 0.052(3) 0.208(7) -0.002(3) 0.006(3) 0.001(2)
O25 0.067(3) 0.076(3) 0.183(6) 0.060(4) -0.013(3) 0.015(3)
O26 0.223(9) 0.093(5) 0.103(5) 0.008(4) 0.016(5) 0.001(5)
O27 0.109(4) 0.050(3) 0.102(4) 0.005(2) -0.032(3) -0.008(3)
O28 0.188(10) 0.235(12) 0.180(10) 0.013(9) 0.093(8) 0.028(9)
O29 0.098(4) 0.127(5) 0.131(5) -0.042(4) 0.030(4) -0.001(4)
O30 0.139(6) 0.099(5) 0.196(8) 0.004(5) 0.054(6) 0.026(4)
O31 0.170(19) 0.142(16) 0.32(3) 0.018(18) 0.13(2) 0.020(14)
O32 0.121(11) 0.164(14) 0.137(13) -0.036(11) 0.016(9) 0.039(10)
O33 0.141(16) 0.099(12) 0.171(18) -0.074(12) 0.103(14) -0.045(11)
O34 0.15(2) 0.104(12) 0.109(16) 0.025(12) 0.028(12) -0.062(14)
O35 0.142(17) 0.20(2) 0.064(10) -0.006(12) -0.002(11) 0.113(16)
O36 0.148(15) 0.109(13) 0.147(16) -0.032(11) 0.018(13) 0.011(11)
N1 0.0331(17) 0.0345(19) 0.0394(18) 0.0029(14) 0.0127(14) 0.0012(14)
N2 0.0356(18) 0.0364(19) 0.0418(19) 0.0077(15) 0.0143(15) 0.0038(14)
N3 0.046(2) 0.036(2) 0.0414(19) -0.0036(15) 0.0134(16) -0.0052(16)
N4 0.0366(19) 0.039(2) 0.043(2) 0.0011(15) 0.0110(15) 0.0020(15)
N5 0.041(2) 0.061(3) 0.045(2) 0.0038(19) 0.0010(17) 0.0093(19)
N6 0.0366(18) 0.0366(19) 0.0418(19) 0.0047(15) 0.0107(15) -0.0012(15)
N7 0.0420(19) 0.0351(19) 0.0345(18) -0.0003(14) 0.0061(15) -0.0046(15)
N8 0.050(2) 0.0301(18) 0.0394(19) -0.0023(15) 0.0089(16) -0.0097(15)
N9 0.045(2) 0.043(2) 0.0356(18) 0.0024(15) 0.0129(16) -0.0044(16)
N10 0.044(2) 0.039(2) 0.0341(18) 0.0005(15) 0.0035(15) -0.0046(16)
N11 0.050(2) 0.036(2) 0.0386(19) -0.0046(15) 0.0088(16) 0.0024(16)
N12 0.046(2) 0.046(2) 0.053(2) -0.0088(18) 0.0129(18) -0.0080(18)
C1 0.037(2) 0.034(2) 0.044(2) 0.0055(17) 0.0132(18) 0.0018(17)
C2 0.032(2) 0.032(2) 0.043(2) 0.0024(17) 0.0094(17) -0.0022(16)
C3 0.037(2) 0.034(2) 0.052(3) 0.0098(19) 0.0179(19) 0.0030(17)
C4 0.034(2) 0.044(2) 0.043(2) -0.0002(19) 0.0108(18) -0.0027(18)
C5 0.058(3) 0.046(3) 0.038(2) -0.0043(19) 0.014(2) -0.008(2)
C6 0.066(3) 0.054(3) 0.050(3) -0.012(2) 0.020(3) -0.022(3)
C7 0.050(3) 0.060(3) 0.041(2) -0.009(2) 0.010(2) -0.006(2)
C8 0.053(3) 0.045(3) 0.038(2) -0.0009(19) 0.010(2) 0.003(2)
C9 0.058(3) 0.042(3) 0.036(2) -0.0003(19) 0.016(2) 0.003(2)
C10 0.048(3) 0.043(3) 0.043(2) -0.0016(19) 0.020(2) -0.003(2)
C11 0.037(2) 0.042(2) 0.040(2) -0.0026(18) 0.0164(18) -0.0009(18)
C12 0.041(2) 0.040(2) 0.039(2) -0.0034(18) 0.0152(18) -0.0010(18)
C13 0.043(2) 0.046(3) 0.040(2) -0.0051(19) 0.0150(19) -0.0019(19)
C14 0.105(5) 0.066(4) 0.036(3) 0.005(3) 0.007(3) -0.011(4)
C15 0.036(2) 0.036(2) 0.043(2) -0.0027(18) 0.0045(18) -0.0016(17)
C16 0.040(2) 0.037(2) 0.051(3) 0.0064(19) 0.014(2) 0.0042(18)
C17 0.047(3) 0.041(3) 0.056(3) 0.004(2) 0.019(2) 0.010(2)
C18 0.044(3) 0.051(3) 0.053(3) 0.007(2) 0.014(2) 0.010(2)
C19 0.036(2) 0.056(3) 0.049(3) -0.004(2) 0.0085(19) -0.001(2)
C20 0.037(2) 0.052(3) 0.051(3) -0.003(2) 0.011(2) -0.006(2)
C21 0.042(2) 0.046(3) 0.049(3) -0.001(2) 0.008(2) -0.005(2)
C22 0.038(2) 0.041(2) 0.045(2) -0.0011(19) 0.0107(18) 0.0033(18)
C23 0.034(2) 0.042(2) 0.041(2) 0.0060(18) 0.0095(17) 0.0045(18)
C24 0.039(2) 0.049(3) 0.042(2) 0.002(2) 0.0125(19) 0.0070(19)
C25 0.033(3) 0.087(4) 0.082(4) -0.010(3) 0.011(3) -0.006(3)
C26 0.042(2) 0.044(3) 0.060(3) 0.013(2) 0.022(2) 0.010(2)
C27 0.056(3) 0.076(4) 0.061(3) -0.020(3) -0.011(3) 0.011(3)
C28 0.065(4) 0.113(6) 0.051(3) -0.025(4) -0.016(3) 0.019(4)
C29 0.051(3) 0.140(7) 0.043(3) 0.001(4) -0.005(2) 0.012(4)
C30 0.042(3) 0.133(7) 0.063(4) 0.040(4) 0.009(3) -0.007(4)
C31 0.032(3) 0.099(5) 0.093(5) 0.062(4) 0.010(3) 0.002(3)
C32 0.042(3) 0.066(4) 0.077(4) 0.027(3) 0.018(3) 0.009(2)
C33 0.035(2) 0.057(3) 0.056(3) 0.023(2) 0.017(2) 0.007(2)
C34 0.032(2) 0.074(4) 0.046(3) 0.017(2) 0.0048(19) 0.007(2)
C35 0.037(3) 0.106(5) 0.046(3) 0.021(3) 0.004(2) 0.007(3)
C36 0.067(5) 0.183(10) 0.129(7) 0.115(8) -0.007(5) -0.002(5)
C37 0.051(3) 0.041(2) 0.042(2) -0.0032(19) 0.017(2) -0.010(2)
C38 0.046(2) 0.038(2) 0.046(2) 0.0038(19) 0.016(2) -0.0049(19)
C39 0.046(3) 0.050(3) 0.055(3) 0.005(2) 0.019(2) -0.007(2)
C40 0.044(2) 0.054(3) 0.042(2) 0.011(2) 0.013(2) -0.006(2)
C41 0.046(3) 0.059(3) 0.045(3) 0.000(2) 0.017(2) 0.000(2)
C42 0.060(3) 0.052(3) 0.051(3) -0.003(2) 0.024(2) 0.005(2)
C43 0.052(3) 0.046(3) 0.050(3) -0.003(2) 0.019(2) -0.003(2)
C44 0.042(2) 0.039(2) 0.043(2) 0.0042(18) 0.0124(19) -0.0017(18)
C45 0.036(2) 0.035(2) 0.038(2) 0.0063(17) 0.0084(17) -0.0005(17)
C46 0.040(2) 0.048(3) 0.044(2) 0.012(2) 0.0098(19) -0.0008(19)
C47 0.119(6) 0.078(5) 0.084(5) -0.018(4) 0.067(5) 0.003(4)
C48 0.047(2) 0.032(2) 0.041(2) 0.0011(18) 0.0046(19) -0.0018(18)
C49 0.045(2) 0.033(2) 0.036(2) -0.0013(17) 0.0050(18) -0.0005(18)
C50 0.057(3) 0.037(2) 0.039(2) 0.0008(19) 0.003(2) -0.007(2)
C51 0.044(2) 0.043(3) 0.035(2) -0.0022(18) 0.0041(18) -0.0046(19)
C52 0.041(2) 0.059(3) 0.042(2) 0.004(2) 0.013(2) -0.006(2)
C53 0.047(3) 0.059(3) 0.049(3) 0.003(2) 0.016(2) -0.006(2)
C54 0.052(3) 0.063(3) 0.047(3) 0.002(2) 0.017(2) -0.011(2)
C55 0.067(3) 0.052(3) 0.041(3) 0.009(2) 0.016(2) -0.011(2)
C56 0.068(3) 0.050(3) 0.042(3) 0.008(2) 0.010(2) -0.010(2)
C57 0.054(3) 0.047(3) 0.039(2) 0.001(2) 0.008(2) -0.006(2)
C58 0.050(3) 0.039(2) 0.039(2) -0.0020(18) 0.0090(19) -0.008(2)
C59 0.054(3) 0.042(2) 0.033(2) 0.0010(18) 0.0102(19) -0.005(2)
C60 0.052(3) 0.053(3) 0.040(2) 0.000(2) 0.013(2) -0.011(2)
C61 0.093(5) 0.088(5) 0.054(3) 0.027(3) 0.019(3) -0.017(4)
C62 0.042(2) 0.045(3) 0.045(2) -0.002(2) 0.0090(19) -0.002(2)
C63 0.048(3) 0.039(2) 0.040(2) -0.0044(18) 0.0080(19) -0.0036(19)
C64 0.054(3) 0.038(2) 0.040(2) -0.0015(18) 0.007(2) 0.001(2)
C65 0.051(3) 0.041(3) 0.037(2) -0.0055(18) 0.0037(19) -0.008(2)
C66 0.044(3) 0.051(3) 0.043(2) -0.003(2) 0.0064(19) -0.015(2)
C67 0.037(2) 0.057(3) 0.048(3) -0.007(2) 0.006(2) -0.006(2)
C68 0.039(2) 0.043(3) 0.049(3) -0.006(2) 0.0095(19) -0.0043(19)
C69 0.046(2) 0.038(2) 0.037(2) -0.0025(18) 0.0086(18) -0.0024(19)
C70 0.038(2) 0.043(2) 0.037(2) -0.0051(18) 0.0083(17) -0.0066(18)
C71 0.047(2) 0.037(2) 0.035(2) -0.0016(17) 0.0099(18) -0.0097(19)
C72 0.046(3) 0.073(4) 0.078(4) -0.001(3) 0.012(3) -0.017(3)
C73 0.049(3) 0.035(2) 0.049(3) -0.0038(19) 0.008(2) 0.0002(19)
C74 0.075(4) 0.044(3) 0.039(2) -0.007(2) 0.004(2) 0.014(2)
C75 0.080(4) 0.055(3) 0.043(3) -0.005(2) -0.002(3) 0.015(3)
C76 0.070(4) 0.059(3) 0.041(3) -0.007(2) 0.005(2) 0.014(3)
C77 0.056(3) 0.045(3) 0.039(2) -0.0090(19) 0.017(2) -0.003(2)
C78 0.053(3) 0.037(2) 0.044(2) -0.0080(19) 0.019(2) -0.002(2)
C79 0.051(3) 0.035(2) 0.042(2) 0.0008(18) 0.012(2) -0.0026(19)
C80 0.051(3) 0.037(2) 0.037(2) -0.0026(18) 0.0141(19) -0.0028(19)
C81 0.046(2) 0.041(2) 0.040(2) -0.0078(18) 0.0113(19) -0.0042(19)
C82 0.051(3) 0.045(3) 0.039(2) -0.0088(19) 0.011(2) 0.004(2)
C83 0.065(3) 0.049(3) 0.056(3) -0.021(2) 0.024(3) -0.006(2)
C84 0.061(3) 0.036(2) 0.044(2) -0.0037(19) 0.012(2) -0.014(2)
C85 0.049(3) 0.054(3) 0.073(4) -0.020(3) 0.010(3) -0.006(2)
C86 0.046(3) 0.077(5) 0.110(6) -0.042(4) 0.011(3) -0.007(3)
C87 0.053(3) 0.085(5) 0.113(6) -0.050(4) 0.037(4) -0.028(3)
C88 0.095(5) 0.096(6) 0.098(5) -0.047(5) 0.063(5) -0.054(5)
C89 0.120(7) 0.103(6) 0.074(4) -0.030(4) 0.054(5) -0.069(5)
C90 0.088(4) 0.072(4) 0.055(3) -0.016(3) 0.025(3) -0.045(3)
C91 0.060(3) 0.051(3) 0.049(3) -0.013(2) 0.021(2) -0.025(2)
C92 0.052(3) 0.058(3) 0.049(3) -0.020(2) 0.015(2) -0.022(2)
C93 0.062(4) 0.081(4) 0.080(4) -0.047(4) 0.034(3) -0.033(3)
C94 0.322(19) 0.167(11) 0.158(10) -0.069(9) 0.192(13) -0.131(12)
C95 0.149(8) 0.084(5) 0.054(4) 0.013(4) 0.013(4) -0.018(5)
C96 0.140(10) 0.099(8) 0.208(14) 0.002(9) -0.009(10) -0.005(7)
C97 0.157(12) 0.223(18) 0.160(13) 0.069(12) -0.039(10) -0.031(12)
C98 0.184(13) 0.099(8) 0.141(10) 0.002(7) 0.065(9) -0.019(8)
C99 0.176(11) 0.109(7) 0.120(8) -0.005(6) 0.089(8) 0.026(7)
C100 0.71(7) 0.85(9) 0.20(2) -0.29(4) -0.23(3) 0.62(7)
C101 0.25(2) 0.156(12) 0.164(13) -0.003(10) 0.111(14) 0.073(13)
C102 0.122(12) 0.36(3) 0.31(3) 0.19(3) 0.096(16) 0.051(15)
C103 0.28(3) 0.29(3) 0.095(10) 0.039(13) 0.007(13) 0.09(2)

loop_
_atom_type_symbol
_atom_type_description
_atom_type_scat_dispersion_real
_atom_type_scat_dispersion_imag
_atom_type_scat_source
C C 0.0033 0.0016
;
International Tables for Crystallography
(Vol. C, Tables 4.2.6.8 and 6.1.1.4)
;
H H 0.0000 0.0000
;
International Tables for Crystallography
(Vol. C, Table 6.1.1.4)
;
Cl Cl 0.1484 0.1585
;
International Tables for Crystallography
(Vol. C, Tables 4.2.6.8 and 6.1.1.4)
;
N N 0.0061 0.0033
;
International Tables for Crystallography
(Vol. C, Tables 4.2.6.8 and 6.1.1.4)
;
O O 0.0106 0.0060
;
International Tables for Crystallography
(Vol. C, Tables 4.2.6.8 and 6.1.1.4)
;
P P 0.1023 0.0942
;
International Tables for Crystallography
(Vol. C, Tables 4.2.6.8 and 6.1.1.4)
;
Zn Zn 0.2839 1.4301
;
International Tables for Crystallography
(Vol. C, Tables 4.2.6.8 and 6.1.1.4)
;

loop_
_geom_angle_atom_site_label_1
_geom_angle_atom_site_label_2
_geom_angle_atom_site_label_3
_geom_angle
_geom_angle_site_symmetry_1
_geom_angle_site_symmetry_3
O11 Zn1 O1 94.06(13) . .
O11 Zn1 N1 171.51(13) . .
O1 Zn1 N1 81.98(12) . .
O11 Zn1 N3 100.00(14) . .
O1 Zn1 N3 105.87(14) . .
N1 Zn1 N3 88.33(14) . .
O11 Zn1 N4 90.60(14) . .
O1 Zn1 N4 139.36(13) . .
N1 Zn1 N4 87.61(14) . .
N3 Zn1 N4 113.00(15) . .
O12 Zn2 O1 97.18(12) . .
O12 Zn2 N2 177.26(13) . .
O1 Zn2 N2 80.15(13) . .
O12 Zn2 N5 93.18(15) . .
O1 Zn2 N5 115.21(15) . .
N2 Zn2 N5 87.46(16) . .
O12 Zn2 N6 95.72(14) . .
O1 Zn2 N6 129.92(13) . .
N2 Zn2 N6 86.49(14) . .
N5 Zn2 N6 112.08(15) . .
O13 Zn3 O6 93.37(13) . .
O13 Zn3 N7 173.98(13) . .
O6 Zn3 N7 81.29(13) . .
O13 Zn3 N9 95.15(14) . .
O6 Zn3 N9 110.38(14) . .
N7 Zn3 N9 89.35(15) . .
O13 Zn3 N10 94.13(14) . .
O6 Zn3 N10 133.69(14) . .
N7 Zn3 N10 87.64(14) . .
N9 Zn3 N10 114.32(15) . .
O14 Zn4 O6 94.38(13) . .
O14 Zn4 N12 100.23(16) . .
O6 Zn4 N12 115.66(15) . .
O14 Zn4 N8 168.17(15) . .
O6 Zn4 N8 81.25(13) . .
N12 Zn4 N8 91.56(16) . .
O14 Zn4 N11 89.39(14) . .
O6 Zn4 N11 144.63(15) . .
N12 Zn4 N11 98.12(16) . .
N8 Zn4 N11 87.97(14) . .
O18 Cl1 O17 110.7(5) . .
O18 Cl1 O16 110.3(4) . .
O17 Cl1 O16 108.1(4) . .
O18 Cl1 O15 109.7(4) . .
O17 Cl1 O15 107.7(4) . .
O16 Cl1 O15 110.3(3) . .
O19 Cl2 O20 120.4(4) . .
O19 Cl2 O21 116.2(4) . .
O20 Cl2 O21 113.6(3) . .
O19 Cl2 O22 101.5(4) . .
O20 Cl2 O22 99.8(4) . .
O21 Cl2 O22 100.0(3) . .
O19 Cl2 O23 75.3(7) . .
O20 Cl2 O23 74.6(8) . .
O21 Cl2 O23 89.6(6) . .
O22 Cl2 O23 170.2(7) . .
O24 Cl3 O27 116.1(4) . .
O24 Cl3 O25 110.0(3) . .
O27 Cl3 O25 111.7(4) . .
O24 Cl3 O26 104.3(5) . .
O27 Cl3 O26 104.6(4) . .
O25 Cl3 O26 109.7(5) . .
O11 P1 O13 111.06(18) . .
O11 P1 O12 110.91(17) . .
O13 P1 O12 108.07(18) . .
O11 P1 O14 107.80(19) . .
O13 P1 O14 110.02(18) . .
O12 P1 O14 108.97(18) . .
C2 O1 Zn1 113.9(2) . .
C2 O1 Zn2 116.2(2) . .
Zn1 O1 Zn2 128.32(15) . .
C9 O2 C14 116.6(4) . .
C20 O3 C25 115.7(4) . .
C31 O4 C36 116.3(8) . .
C42 O5 C47 116.2(5) . .
C49 O6 Zn3 115.8(2) . .
C49 O6 Zn4 115.2(2) . .
Zn3 O6 Zn4 125.93(16) . .
C56 O7 C61 114.5(5) . .
C67 O8 C72 116.7(4) . .
C78 O9 C83 115.8(4) . .
C89 O10 C94 117.2(9) . .
P1 O11 Zn1 138.39(19) . .
P1 O12 Zn2 128.94(18) . .
P1 O13 Zn3 123.89(19) . .
P1 O14 Zn4 129.09(19) . .
C95 O28 C98 106.5(10) . .
C100 O31 C103 93(3) . .
O36 O33 O35 102.8(18) . 2
O34 O34 O35 110(2) 2 .
O34 O34 O36 108.7(19) 2 .
O35 O34 O36 63.7(15) . .
O34 O35 O36 61.6(14) . .
O34 O35 O33 109(2) . 2
O36 O35 O33 105.8(18) . 2
O33 O36 O34 109(2) . .
O33 O36 O35 111(2) . .
O34 O36 O35 54.6(16) . .
C4 N1 C15 110.3(3) . .
C4 N1 C1 112.1(3) . .
C15 N1 C1 108.3(3) . .
C4 N1 Zn1 112.1(3) . .
C15 N1 Zn1 109.0(3) . .
C1 N1 Zn1 104.8(2) . .
C3 N2 C26 110.9(3) . .
C3 N2 C37 108.6(3) . .
C26 N2 C37 110.9(4) . .
C3 N2 Zn2 105.2(3) . .
C26 N2 Zn2 113.6(3) . .
C37 N2 Zn2 107.4(3) . .
C5 N3 C12 117.8(4) . .
C5 N3 Zn1 111.3(3) . .
C12 N3 Zn1 126.7(3) . .
C16 N4 C23 118.3(4) . .
C16 N4 Zn1 112.9(3) . .
C23 N4 Zn1 128.6(3) . .
C27 N5 C34 119.2(5) . .
C27 N5 Zn2 111.2(4) . .
C34 N5 Zn2 126.8(4) . .
C38 N6 C45 117.5(4) . .
C38 N6 Zn2 112.4(3) . .
C45 N6 Zn2 129.6(3) . .
C48 N7 C62 109.2(4) . .
C48 N7 C51 113.4(3) . .
C62 N7 C51 110.9(3) . .
C48 N7 Zn3 104.6(3) . .
C62 N7 Zn3 108.1(3) . .
C51 N7 Zn3 110.3(3) . .
C50 N8 C73 108.8(4) . .
C50 N8 C84 110.0(4) . .
C73 N8 C84 111.3(4) . .
C50 N8 Zn4 106.5(3) . .
C73 N8 Zn4 106.6(3) . .
C84 N8 Zn4 113.4(3) . .
C52 N9 C59 117.8(4) . .
C52 N9 Zn3 113.2(3) . .
C59 N9 Zn3 127.3(3) . .
C63 N10 C70 119.0(4) . .
C63 N10 Zn3 112.9(3) . .
C70 N10 Zn3 128.1(3) . .
C74 N11 C81 118.7(4) . .
C74 N11 Zn4 112.5(3) . .
C81 N11 Zn4 127.3(3) . .
C85 N12 C92 118.7(5) . .
C85 N12 Zn4 114.8(4) . .
C92 N12 Zn4 122.8(4) . .
N1 C1 C2 109.4(3) . .
N1 C1 H1A 109.8 . .
C2 C1 H1A 109.8 . .
N1 C1 H1B 109.8 . .
C2 C1 H1B 109.8 . .
H1A C1 H1B 108.2 . .
O1 C2 C1 110.1(4) . .
O1 C2 C3 110.8(3) . .
C1 C2 C3 108.1(3) . .
O1 C2 H2 109.3 . .
C1 C2 H2 109.3 . .
C3 C2 H2 109.3 . .
N2 C3 C2 108.9(3) . .
N2 C3 H3A 109.9 . .
C2 C3 H3A 109.9 . .
N2 C3 H3B 109.9 . .
C2 C3 H3B 109.9 . .
H3A C3 H3B 108.3 . .
N1 C4 C11 113.6(3) . .
N1 C4 H4A 108.8 . .
C11 C4 H4A 108.8 . .
N1 C4 H4B 108.8 . .
C11 C4 H4B 108.8 . .
H4A C4 H4B 107.7 . .
N3 C5 C6 123.6(5) . .
N3 C5 H5 118.2 . .
C6 C5 H5 118.2 . .
C7 C6 C5 118.8(5) . .
C7 C6 H6 120.6 . .
C5 C6 H6 120.6 . .
C6 C7 C13 120.9(5) . .
C6 C7 H7 119.5 . .
C13 C7 H7 119.5 . .
C9 C8 C13 120.0(4) . .
C9 C8 H8 120.0 . .
C13 C8 H8 120.0 . .
C8 C9 O2 125.8(4) . .
C8 C9 C10 119.9(4) . .
O2 C9 C10 114.2(4) . .
C11 C10 C9 121.9(4) . .
C11 C10 H10 119.0 . .
C9 C10 H10 119.0 . .
C10 C11 C12 119.3(4) . .
C10 C11 C4 117.9(4) . .
C12 C11 C4 122.8(4) . .
N3 C12 C11 120.5(4) . .
N3 C12 C13 121.4(4) . .
C11 C12 C13 118.1(4) . .
C7 C13 C8 122.0(4) . .
C7 C13 C12 117.4(4) . .
C8 C13 C12 120.7(4) . .
O2 C14 H14A 109.5 . .
O2 C14 H14B 109.5 . .
H14A C14 H14B 109.5 . .
O2 C14 H14C 109.5 . .
H14A C14 H14C 109.5 . .
H14B C14 H14C 109.5 . .
N1 C15 C22 115.8(4) . .
N1 C15 H15A 108.3 . .
C22 C15 H15A 108.3 . .
N1 C15 H15B 108.3 . .
C22 C15 H15B 108.3 . .
H15A C15 H15B 107.4 . .
N4 C16 C17 123.5(4) . .
N4 C16 H16 118.2 . .
C17 C16 H16 118.2 . .
C18 C17 C16 119.6(5) . .
C18 C17 H17 120.2 . .
C16 C17 H17 120.2 . .
C17 C18 C24 119.6(4) . .
C17 C18 H18 120.2 . .
C24 C18 H18 120.2 . .
C20 C19 C24 119.2(4) . .
C20 C19 H19 120.4 . .
C24 C19 H19 120.4 . .
O3 C20 C19 125.7(4) . .
O3 C20 C21 114.1(4) . .
C19 C20 C21 120.2(4) . .
C22 C21 C20 122.1(5) . .
C22 C21 H21 118.9 . .
C20 C21 H21 118.9 . .
C21 C22 C23 119.2(4) . .
C21 C22 C15 117.4(4) . .
C23 C22 C15 123.1(4) . .
N4 C23 C22 121.0(4) . .
N4 C23 C24 120.6(4) . .
C22 C23 C24 118.5(4) . .
C18 C24 C19 120.8(4) . .
C18 C24 C23 118.5(4) . .
C19 C24 C23 120.7(4) . .
O3 C25 H25A 109.5 . .
O3 C25 H25B 109.5 . .
H25A C25 H25B 109.5 . .
O3 C25 H25C 109.5 . .
H25A C25 H25C 109.5 . .
H25B C25 H25C 109.5 . .
N2 C26 C33 113.5(4) . .
N2 C26 H26A 108.9 . .
C33 C26 H26A 108.9 . .
N2 C26 H26B 108.9 . .
C33 C26 H26B 108.9 . .
H26A C26 H26B 107.7 . .
N5 C27 C28 124.4(6) . .
N5 C27 H27 117.8 . .
C28 C27 H27 117.8 . .
C29 C28 C27 117.4(7) . .
C29 C28 H28 121.3 . .
C27 C28 H28 121.3 . .
C28 C29 C35 120.5(6) . .
C28 C29 H29 119.8 . .
C35 C29 H29 119.8 . .
C31 C30 C35 119.7(6) . .
C31 C30 H30 120.1 . .
C35 C30 H30 120.1 . .
C30 C31 O4 126.7(7) . .
C30 C31 C32 120.4(6) . .
O4 C31 C32 112.9(8) . .
C33 C32 C31 121.6(7) . .
C33 C32 H32 119.2 . .
C31 C32 H32 119.2 . .
C32 C33 C34 118.4(5) . .
C32 C33 C26 118.2(5) . .
C34 C33 C26 123.3(4) . .
N5 C34 C33 121.2(4) . .
N5 C34 C35 119.6(6) . .
C33 C34 C35 119.2(5) . .
C30 C35 C29 120.6(6) . .
C30 C35 C34 120.5(7) . .
C29 C35 C34 118.9(6) . .
O4 C36 H36A 109.5 . .
O4 C36 H36B 109.5 . .
H36A C36 H36B 109.5 . .
O4 C36 H36C 109.5 . .
H36A C36 H36C 109.5 . .
H36B C36 H36C 109.5 . .
N2 C37 C44 115.7(4) . .
N2 C37 H37A 108.4 . .
C44 C37 H37A 108.4 . .
N2 C37 H37B 108.4 . .
C44 C37 H37B 108.4 . .
H37A C37 H37B 107.4 . .
N6 C38 C39 124.0(5) . .
N6 C38 H38 118.0 . .
C39 C38 H38 118.0 . .
C40 C39 C38 118.9(5) . .
C40 C39 H39 120.6 . .
C38 C39 H39 120.6 . .
C39 C40 C46 119.6(5) . .
C39 C40 H40 120.2 . .
C46 C40 H40 120.2 . .
C42 C41 C46 119.2(5) . .
C42 C41 H41 120.4 . .
C46 C41 H41 120.4 . .
O5 C42 C41 126.2(5) . .
O5 C42 C43 113.8(5) . .
C41 C42 C43 120.1(5) . .
C44 C43 C42 122.3(5) . .
C44 C43 H43 118.8 . .
C42 C43 H43 118.8 . .
C43 C44 C45 118.9(4) . .
C43 C44 C37 118.5(4) . .
C45 C44 C37 122.4(4) . .
N6 C45 C46 121.9(4) . .
N6 C45 C44 119.6(4) . .
C46 C45 C44 118.5(4) . .
C40 C46 C45 118.1(5) . .
C40 C46 C41 121.0(4) . .
C45 C46 C41 120.9(4) . .
O5 C47 H47A 109.5 . .
O5 C47 H47B 109.5 . .
H47A C47 H47B 109.5 . .
O5 C47 H47C 109.5 . .
H47A C47 H47C 109.5 . .
H47B C47 H47C 109.5 . .
N7 C48 C49 110.9(4) . .
N7 C48 H48A 109.5 . .
C49 C48 H48A 109.5 . .
N7 C48 H48B 109.5 . .
C49 C48 H48B 109.5 . .
H48A C48 H48B 108.0 . .
O6 C49 C50 108.6(4) . .
O6 C49 C48 111.3(4) . .
C50 C49 C48 106.9(4) . .
O6 C49 H49 110.0 . .
C50 C49 H49 110.0 . .
C48 C49 H49 110.0 . .
N8 C50 C49 110.5(4) . .
N8 C50 H50A 109.5 . .
C49 C50 H50A 109.5 . .
N8 C50 H50B 109.5 . .
C49 C50 H50B 109.5 . .
H50A C50 H50B 108.1 . .
N7 C51 C58 114.6(4) . .
N7 C51 H51A 108.6 . .
C58 C51 H51A 108.6 . .
N7 C51 H51B 108.6 . .
C58 C51 H51B 108.6 . .
H51A C51 H51B 107.6 . .
N9 C52 C53 124.1(5) . .
N9 C52 H52 118.0 . .
C53 C52 H52 118.0 . .
C54 C53 C52 119.4(5) . .
C54 C53 H53 120.3 . .
C52 C53 H53 120.3 . .
C53 C54 C60 119.0(5) . .
C53 C54 H54 120.5 . .
C60 C54 H54 120.5 . .
C56 C55 C60 119.5(5) . .
C56 C55 H55 120.3 . .
C60 C55 H55 120.3 . .
C55 C56 O7 125.2(5) . .
C55 C56 C57 121.0(5) . .
O7 C56 C57 113.8(5) . .
C58 C57 C56 121.5(5) . .
C58 C57 H57 119.2 . .
C56 C57 H57 119.2 . .
C57 C58 C59 118.7(4) . .
C57 C58 C51 117.2(4) . .
C59 C58 C51 124.1(4) . .
N9 C59 C60 120.5(4) . .
N9 C59 C58 120.8(4) . .
C60 C59 C58 118.7(4) . .
C54 C60 C59 119.1(4) . .
C54 C60 C55 120.3(5) . .
C59 C60 C55 120.5(5) . .
O7 C61 H61A 109.5 . .
O7 C61 H61B 109.5 . .
H61A C61 H61B 109.5 . .
O7 C61 H61C 109.5 . .
H61A C61 H61C 109.5 . .
H61B C61 H61C 109.5 . .
N7 C62 C69 116.3(4) . .
N7 C62 H62A 108.2 . .
C69 C62 H62A 108.2 . .
N7 C62 H62B 108.2 . .
C69 C62 H62B 108.2 . .
H62A C62 H62B 107.4 . .
N10 C63 C64 123.5(5) . .
N10 C63 H63 118.2 . .
C64 C63 H63 118.2 . .
C65 C64 C63 119.0(5) . .
C65 C64 H64 120.5 . .
C63 C64 H64 120.5 . .
C64 C65 C71 119.2(4) . .
C64 C65 H65 120.4 . .
C71 C65 H65 120.4 . .
C67 C66 C71 120.0(4) . .
C67 C66 H66 120.0 . .
C71 C66 H66 120.0 . .
C66 C67 O8 126.6(5) . .
C66 C67 C68 120.4(4) . .
O8 C67 C68 113.0(5) . .
C69 C68 C67 121.6(5) . .
C69 C68 H68 119.2 . .
C67 C68 H68 119.2 . .
C68 C69 C70 119.1(4) . .
C68 C69 C62 117.7(4) . .
C70 C69 C62 123.0(4) . .
N10 C70 C69 121.2(4) . .
N10 C70 C71 120.1(4) . .
C69 C70 C71 118.6(4) . .
C65 C71 C66 121.1(4) . .
C65 C71 C70 118.9(4) . .
C66 C71 C70 120.0(4) . .
O8 C72 H72A 109.5 . .
O8 C72 H72B 109.5 . .
H72A C72 H72B 109.5 . .
O8 C72 H72C 109.5 . .
H72A C72 H72C 109.5 . .
H72B C72 H72C 109.5 . .
N8 C73 C80 114.3(4) . .
N8 C73 H73A 108.7 . .
C80 C73 H73A 108.7 . .
N8 C73 H73B 108.7 . .
C80 C73 H73B 108.7 . .
H73A C73 H73B 107.6 . .
N11 C74 C75 123.4(5) . .
N11 C74 H74 118.3 . .
C75 C74 H74 118.3 . .
C76 C75 C74 118.9(5) . .
C76 C75 H75 120.5 . .
C74 C75 H75 120.5 . .
C75 C76 C82 120.1(5) . .
C75 C76 H76 119.9 . .
C82 C76 H76 119.9 . .
C78 C77 C82 119.2(4) . .
C78 C77 H77 120.4 . .
C82 C77 H77 120.4 . .
C77 C78 O9 126.7(4) . .
C77 C78 C79 120.4(4) . .
O9 C78 C79 112.9(4) . .
C80 C79 C78 122.3(4) . .
C80 C79 H79 118.9 . .
C78 C79 H79 118.9 . .
C79 C80 C81 118.4(4) . .
C79 C80 C73 118.3(4) . .
C81 C80 C73 123.3(4) . .
N11 C81 C80 120.1(4) . .
N11 C81 C82 121.6(4) . .
C80 C81 C82 118.2(4) . .
C77 C82 C76 121.4(4) . .
C77 C82 C81 121.3(4) . .
C76 C82 C81 117.2(4) . .
O9 C83 H83A 109.5 . .
O9 C83 H83B 109.5 . .
H83A C83 H83B 109.5 . .
O9 C83 H83C 109.5 . .
H83A C83 H83C 109.5 . .
H83B C83 H83C 109.5 . .
N8 C84 C91 112.7(4) . .
N8 C84 H84A 109.1 . .
C91 C84 H84A 109.1 . .
N8 C84 H84B 109.1 . .
C91 C84 H84B 109.1 . .
H84A C84 H84B 107.8 . .
N12 C85 C86 123.3(7) . .
N12 C85 H85 118.4 . .
C86 C85 H85 118.4 . .
C87 C86 C85 119.6(7) . .
C87 C86 H86 120.2 . .
C85 C86 H86 120.2 . .
C86 C87 C93 120.2(6) . .
C86 C87 H87 119.9 . .
C93 C87 H87 119.9 . .
C89 C88 C93 120.7(7) . .
C89 C88 H88 119.6 . .
C93 C88 H88 119.6 . .
C88 C89 O10 125.9(8) . .
C88 C89 C90 120.5(7) . .
O10 C89 C90 113.6(9) . .
C91 C90 C89 121.7(8) . .
C91 C90 H90 119.2 . .
C89 C90 H90 119.2 . .
C90 C91 C92 118.3(6) . .
C90 C91 C84 119.5(6) . .
C92 C91 C84 121.9(5) . .
N12 C92 C91 121.5(5) . .
N12 C92 C93 119.2(6) . .
C91 C92 C93 119.3(6) . .
C87 C93 C88 122.9(7) . .
C87 C93 C92 118.3(7) . .
C88 C93 C92 118.8(7) . .
O10 C94 H94A 109.5 . .
O10 C94 H94B 109.5 . .
H94A C94 H94B 109.5 . .
O10 C94 H94C 109.5 . .
H94A C94 H94C 109.5 . .
H94B C94 H94C 109.5 . .
C96 C95 O28 109.5(10) . .
C95 C96 C97 108.4(12) . .
C98 C97 C96 103.8(13) . .
C97 C98 O28 108.0(12) . .
C101 C100 O31 98(2) . .
C100 C101 C102 105(2) . .
C103 C102 C101 96.4(15) . .
C102 C103 O32 85.5(15) . .
C102 C103 O31 106(2) . .
O32 C103 O31 84.9(14) . .

loop_
_geom_bond_atom_site_label_1
_geom_bond_atom_site_label_2
_geom_bond_distance
_geom_bond_site_symmetry_2
Zn1 O11 1.947(3) .
Zn1 O1 2.016(3) .
Zn1 N1 2.154(4) .
Zn1 N3 2.156(4) .
Zn1 N4 2.177(4) .
Zn2 O12 1.959(3) .
Zn2 O1 2.018(3) .
Zn2 N2 2.137(4) .
Zn2 N5 2.186(4) .
Zn2 N6 2.190(4) .
Zn3 O13 1.959(3) .
Zn3 O6 2.001(3) .
Zn3 N7 2.131(4) .
Zn3 N9 2.139(4) .
Zn3 N10 2.150(4) .
Zn4 O14 1.983(3) .
Zn4 O6 2.012(3) .
Zn4 N12 2.115(4) .
Zn4 N8 2.154(4) .
Zn4 N11 2.189(4) .
Cl1 O18 1.401(6) .
Cl1 O17 1.421(7) .
Cl1 O16 1.429(5) .
Cl1 O15 1.431(5) .
Cl2 O19 1.353(5) .
Cl2 O20 1.372(5) .
Cl2 O21 1.420(5) .
Cl2 O22 1.545(6) .
Cl2 O23 1.810(18) .
Cl3 O24 1.389(5) .
Cl3 O27 1.393(5) .
Cl3 O25 1.413(5) .
Cl3 O26 1.540(8) .
P1 O11 1.529(3) .
P1 O13 1.531(3) .
P1 O12 1.538(3) .
P1 O14 1.544(3) .
O1 C2 1.402(5) .
O2 C9 1.366(6) .
O2 C14 1.428(7) .
O3 C20 1.361(6) .
O3 C25 1.442(7) .
O4 C31 1.366(8) .
O4 C36 1.452(10) .
O5 C42 1.360(6) .
O5 C47 1.437(7) .
O6 C49 1.412(5) .
O7 C56 1.372(6) .
O7 C61 1.439(7) .
O8 C67 1.366(6) .
O8 C72 1.435(7) .
O9 C78 1.357(6) .
O9 C83 1.432(6) .
O10 C89 1.351(10) .
O10 C94 1.423(11) .
O28 C95 1.427(12) .
O28 C98 1.555(15) .
O29 C99 1.444(11) .
O31 C100 1.43(4) .
O31 C103 1.64(3) .
O32 C103 1.56(2) .
O33 O36 1.21(2) .
O33 O35 1.33(2) 2
O34 O34 1.16(4) 2
O34 O35 1.20(3) .
O34 O36 1.29(2) .
O35 O36 1.32(2) .
O35 O33 1.33(2) 2
N1 C4 1.476(6) .
N1 C15 1.486(5) .
N1 C1 1.488(5) .
N2 C3 1.470(5) .
N2 C26 1.487(6) .
N2 C37 1.487(6) .
N3 C5 1.326(6) .
N3 C12 1.381(6) .
N4 C16 1.328(6) .
N4 C23 1.387(6) .
N5 C27 1.330(7) .
N5 C34 1.378(7) .
N6 C38 1.329(6) .
N6 C45 1.370(6) .
N7 C48 1.467(6) .
N7 C62 1.470(6) .
N7 C51 1.489(5) .
N8 C50 1.484(6) .
N8 C73 1.485(6) .
N8 C84 1.486(6) .
N9 C52 1.320(6) .
N9 C59 1.389(6) .
N10 C63 1.318(6) .
N10 C70 1.381(6) .
N11 C74 1.326(6) .
N11 C81 1.370(6) .
N12 C85 1.310(7) .
N12 C92 1.392(7) .
C1 C2 1.511(6) .
C1 H1A 0.9900 .
C1 H1B 0.9900 .
C2 C3 1.526(6) .
C2 H2 1.0000 .
C3 H3A 0.9900 .
C3 H3B 0.9900 .
C4 C11 1.513(6) .
C4 H4A 0.9900 .
C4 H4B 0.9900 .
C5 C6 1.410(7) .
C5 H5 0.9500 .
C6 C7 1.343(8) .
C6 H6 0.9500 .
C7 C13 1.402(7) .
C7 H7 0.9500 .
C8 C9 1.353(7) .
C8 C13 1.416(7) .
C8 H8 0.9500 .
C9 C10 1.416(7) .
C10 C11 1.375(6) .
C10 H10 0.9500 .
C11 C12 1.423(6) .
C12 C13 1.425(6) .
C14 H14A 0.9800 .
C14 H14B 0.9800 .
C14 H14C 0.9800 .
C15 C22 1.508(6) .
C15 H15A 0.9900 .
C15 H15B 0.9900 .
C16 C17 1.405(6) .
C16 H16 0.9500 .
C17 C18 1.349(7) .
C17 H17 0.9500 .
C18 C24 1.416(7) .
C18 H18 0.9500 .
C19 C20 1.364(7) .
C19 C24 1.418(7) .
C19 H19 0.9500 .
C20 C21 1.415(7) .
C21 C22 1.366(6) .
C21 H21 0.9500 .
C22 C23 1.420(7) .
C23 C24 1.426(6) .
C25 H25A 0.9800 .
C25 H25B 0.9800 .
C25 H25C 0.9800 .
C26 C33 1.490(7) .
C26 H26A 0.9900 .
C26 H26B 0.9900 .
C27 C28 1.410(8) .
C27 H27 0.9500 .
C28 C29 1.373(11) .
C28 H28 0.9500 .
C29 C35 1.406(10) .
C29 H29 0.9500 .
C30 C31 1.348(11) .
C30 C35 1.398(10) .
C30 H30 0.9500 .
C31 C32 1.434(10) .
C32 C33 1.369(7) .
C32 H32 0.9500 .
C33 C34 1.417(8) .
C34 C35 1.434(7) .
C36 H36A 0.9800 .
C36 H36B 0.9800 .
C36 H36C 0.9800 .
C37 C44 1.494(6) .
C37 H37A 0.9900 .
C37 H37B 0.9900 .
C38 C39 1.400(6) .
C38 H38 0.9500 .
C39 C40 1.358(7) .
C39 H39 0.9500 .
C40 C46 1.409(7) .
C40 H40 0.9500 .
C41 C42 1.366(8) .
C41 C46 1.418(7) .
C41 H41 0.9500 .
C42 C43 1.410(7) .
C43 C44 1.364(7) .
C43 H43 0.9500 .
C44 C45 1.430(6) .
C45 C46 1.412(6) .
C47 H47A 0.9800 .
C47 H47B 0.9800 .
C47 H47C 0.9800 .
C48 C49 1.525(6) .
C48 H48A 0.9900 .
C48 H48B 0.9900 .
C49 C50 1.513(6) .
C49 H49 1.0000 .
C50 H50A 0.9900 .
C50 H50B 0.9900 .
C51 C58 1.506(7) .
C51 H51A 0.9900 .
C51 H51B 0.9900 .
C52 C53 1.398(7) .
C52 H52 0.9500 .
C53 C54 1.358(7) .
C53 H53 0.9500 .
C54 C60 1.404(7) .
C54 H54 0.9500 .
C55 C56 1.345(8) .
C55 C60 1.417(7) .
C55 H55 0.9500 .
C56 C57 1.414(7) .
C57 C58 1.375(7) .
C57 H57 0.9500 .
C58 C59 1.432(7) .
C59 C60 1.417(7) .
C61 H61A 0.9800 .
C61 H61B 0.9800 .
C61 H61C 0.9800 .
C62 C69 1.515(7) .
C62 H62A 0.9900 .
C62 H62B 0.9900 .
C63 C64 1.402(7) .
C63 H63 0.9500 .
C64 C65 1.375(7) .
C64 H64 0.9500 .
C65 C71 1.400(7) .
C65 H65 0.9500 .
C66 C67 1.360(7) .
C66 C71 1.411(7) .
C66 H66 0.9500 .
C67 C68 1.408(7) .
C68 C69 1.374(6) .
C68 H68 0.9500 .
C69 C70 1.422(7) .
C70 C71 1.428(6) .
C72 H72A 0.9800 .
C72 H72B 0.9800 .
C72 H72C 0.9800 .
C73 C80 1.495(6) .
C73 H73A 0.9900 .
C73 H73B 0.9900 .
C74 C75 1.408(7) .
C74 H74 0.9500 .
C75 C76 1.359(8) .
C75 H75 0.9500 .
C76 C82 1.425(7) .
C76 H76 0.9500 .
C77 C78 1.350(7) .
C77 C82 1.414(7) .
C77 H77 0.9500 .
C78 C79 1.412(6) .
C79 C80 1.382(6) .
C79 H79 0.9500 .
C80 C81 1.424(7) .
C81 C82 1.425(6) .
C83 H83A 0.9800 .
C83 H83B 0.9800 .
C83 H83C 0.9800 .
C84 C91 1.518(7) .
C84 H84A 0.9900 .
C84 H84B 0.9900 .
C85 C86 1.411(9) .
C85 H85 0.9500 .
C86 C87 1.329(11) .
C86 H86 0.9500 .
C87 C93 1.399(11) .
C87 H87 0.9500 .
C88 C89 1.332(12) .
C88 C93 1.401(11) .
C88 H88 0.9500 .
C89 C90 1.414(11) .
C90 C91 1.366(8) .
C90 H90 0.9500 .
C91 C92 1.410(8) .
C92 C93 1.440(8) .
C94 H94A 0.9800 .
C94 H94B 0.9800 .
C94 H94C 0.9800 .
C95 C96 1.401(14) .
C96 C97 1.582(19) .
C97 C98 1.398(17) .
C100 C101 1.30(3) .
C101 C102 1.59(3) .
C102 C103 1.43(3) .

loop_
_geom_torsion_atom_site_label_1
_geom_torsion_atom_site_label_2
_geom_torsion_atom_site_label_3
_geom_torsion_atom_site_label_4
_geom_torsion
_geom_torsion_site_symmetry_1
_geom_torsion_site_symmetry_4
O11 Zn1 O1 C2 165.2(3) . .
N1 Zn1 O1 C2 -7.3(3) . .
N3 Zn1 O1 C2 -93.2(3) . .
N4 Zn1 O1 C2 69.5(3) . .
O11 Zn1 O1 Zn2 -29.6(2) . .
N1 Zn1 O1 Zn2 158.0(2) . .
N3 Zn1 O1 Zn2 72.0(2) . .
N4 Zn1 O1 Zn2 -125.3(2) . .
O12 Zn2 O1 C2 171.2(3) . .
N2 Zn2 O1 C2 -8.2(3) . .
N5 Zn2 O1 C2 74.2(3) . .
N6 Zn2 O1 C2 -85.1(3) . .
O12 Zn2 O1 Zn1 6.2(2) . .
N2 Zn2 O1 Zn1 -173.2(2) . .
N5 Zn2 O1 Zn1 -90.7(2) . .
N6 Zn2 O1 Zn1 109.9(2) . .
O13 Zn3 O6 C49 -171.0(3) . .
N7 Zn3 O6 C49 11.8(3) . .
N9 Zn3 O6 C49 -74.2(3) . .
N10 Zn3 O6 C49 90.0(3) . .
O13 Zn3 O6 Zn4 -11.7(2) . .
N7 Zn3 O6 Zn4 171.1(2) . .
N9 Zn3 O6 Zn4 85.1(2) . .
N10 Zn3 O6 Zn4 -110.7(2) . .
O14 Zn4 O6 C49 -157.0(3) . .
N12 Zn4 O6 C49 99.4(3) . .
N8 Zn4 O6 C49 11.9(3) . .
N11 Zn4 O6 C49 -61.9(4) . .
O14 Zn4 O6 Zn3 43.6(2) . .
N12 Zn4 O6 Zn3 -60.0(2) . .
N8 Zn4 O6 Zn3 -147.5(2) . .
N11 Zn4 O6 Zn3 138.7(2) . .
O13 P1 O11 Zn1 -116.3(3) . .
O12 P1 O11 Zn1 3.9(4) . .
O14 P1 O11 Zn1 123.1(3) . .
O1 Zn1 O11 P1 29.3(3) . .
N1 Zn1 O11 P1 91.1(9) . .
N3 Zn1 O11 P1 -77.6(3) . .
N4 Zn1 O11 P1 168.9(3) . .
O11 P1 O12 Zn2 -49.7(3) . .
O13 P1 O12 Zn2 72.2(3) . .
O14 P1 O12 Zn2 -168.2(2) . .
O1 Zn2 O12 P1 41.8(3) . .
N2 Zn2 O12 P1 54(3) . .
N5 Zn2 O12 P1 157.7(3) . .
N6 Zn2 O12 P1 -89.7(3) . .
O11 P1 O13 Zn3 -49.8(3) . .
O12 P1 O13 Zn3 -171.61(19) . .
O14 P1 O13 Zn3 69.5(3) . .
O6 Zn3 O13 P1 -53.9(2) . .
N7 Zn3 O13 P1 -26.6(14) . .
N9 Zn3 O13 P1 -164.7(2) . .
N10 Zn3 O13 P1 80.4(2) . .
O11 P1 O14 Zn4 109.8(3) . .
O13 P1 O14 Zn4 -11.4(3) . .
O12 P1 O14 Zn4 -129.8(2) . .
O6 Zn4 O14 P1 -35.1(3) . .
N12 Zn4 O14 P1 82.0(3) . .
N8 Zn4 O14 P1 -102.8(7) . .
N11 Zn4 O14 P1 -179.9(3) . .
O34 O34 O35 O36 102(3) 2 .
O34 O34 O35 O33 4(4) 2 2
O36 O34 O35 O33 -98(2) . 2
O35 O33 O36 O34 3(3) 2 .
O35 O33 O36 O35 62(2) 2 .
O34 O34 O36 O33 -1(4) 2 .
O35 O34 O36 O33 102(2) . .
O34 O34 O36 O35 -104(3) 2 .
O34 O35 O36 O33 -99(2) . .
O33 O35 O36 O33 5(3) 2 .
O33 O35 O36 O34 104(3) 2 .
O11 Zn1 N1 C4 156.5(8) . .
O1 Zn1 N1 C4 -140.9(3) . .
N3 Zn1 N1 C4 -34.6(3) . .
N4 Zn1 N1 C4 78.5(3) . .
O11 Zn1 N1 C15 34.1(10) . .
O1 Zn1 N1 C15 96.7(3) . .
N3 Zn1 N1 C15 -157.0(3) . .
N4 Zn1 N1 C15 -43.9(3) . .
O11 Zn1 N1 C1 -81.7(9) . .
O1 Zn1 N1 C1 -19.1(3) . .
N3 Zn1 N1 C1 87.2(3) . .
N4 Zn1 N1 C1 -159.7(3) . .
O12 Zn2 N2 C3 17(3) . .
O1 Zn2 N2 C3 29.9(3) . .
N5 Zn2 N2 C3 -86.2(3) . .
N6 Zn2 N2 C3 161.5(3) . .
O12 Zn2 N2 C26 139(3) . .
O1 Zn2 N2 C26 151.4(3) . .
N5 Zn2 N2 C26 35.3(3) . .
N6 Zn2 N2 C26 -77.1(3) . .
O12 Zn2 N2 C37 -98(3) . .
O1 Zn2 N2 C37 -85.6(3) . .
N5 Zn2 N2 C37 158.2(3) . .
N6 Zn2 N2 C37 45.9(3) . .
O11 Zn1 N3 C5 11.3(4) . .
O1 Zn1 N3 C5 -85.9(4) . .
N1 Zn1 N3 C5 -167.0(4) . .
N4 Zn1 N3 C5 106.3(4) . .
O11 Zn1 N3 C12 167.6(4) . .
O1 Zn1 N3 C12 70.4(4) . .
N1 Zn1 N3 C12 -10.7(4) . .
N4 Zn1 N3 C12 -97.4(4) . .
O11 Zn1 N4 C16 24.5(3) . .
O1 Zn1 N4 C16 121.5(3) . .
N1 Zn1 N4 C16 -163.8(3) . .
N3 Zn1 N4 C16 -76.6(3) . .
O11 Zn1 N4 C23 -161.3(4) . .
O1 Zn1 N4 C23 -64.4(4) . .
N1 Zn1 N4 C23 10.4(4) . .
N3 Zn1 N4 C23 97.6(4) . .
O12 Zn2 N5 C27 -9.4(5) . .
O1 Zn2 N5 C27 90.0(5) . .
N2 Zn2 N5 C27 167.9(5) . .
N6 Zn2 N5 C27 -106.9(4) . .
O12 Zn2 N5 C34 -169.8(4) . .
O1 Zn2 N5 C34 -70.3(4) . .
N2 Zn2 N5 C34 7.6(4) . .
N6 Zn2 N5 C34 92.7(4) . .
O12 Zn2 N6 C38 -19.7(3) . .
O1 Zn2 N6 C38 -124.0(3) . .
N2 Zn2 N6 C38 161.9(3) . .
N5 Zn2 N6 C38 76.1(3) . .
O12 Zn2 N6 C45 168.7(4) . .
O1 Zn2 N6 C45 64.3(4) . .
N2 Zn2 N6 C45 -9.7(4) . .
N5 Zn2 N6 C45 -95.5(4) . .
O13 Zn3 N7 C48 -57.5(14) . .
O6 Zn3 N7 C48 -29.9(3) . .
N9 Zn3 N7 C48 80.9(3) . .
N10 Zn3 N7 C48 -164.7(3) . .
O13 Zn3 N7 C62 58.8(14) . .
O6 Zn3 N7 C62 86.4(3) . .
N9 Zn3 N7 C62 -162.8(3) . .
N10 Zn3 N7 C62 -48.4(3) . .
O13 Zn3 N7 C51 -180(100) . .
O6 Zn3 N7 C51 -152.1(3) . .
N9 Zn3 N7 C51 -41.4(3) . .
N10 Zn3 N7 C51 73.0(3) . .
O14 Zn4 N8 C50 83.1(7) . .
O6 Zn4 N8 C50 14.2(3) . .
N12 Zn4 N8 C50 -101.6(3) . .
N11 Zn4 N8 C50 160.4(3) . .
O14 Zn4 N8 C73 -33.0(8) . .
O6 Zn4 N8 C73 -101.9(3) . .
N12 Zn4 N8 C73 142.3(3) . .
N11 Zn4 N8 C73 44.3(3) . .
O14 Zn4 N8 C84 -155.7(6) . .
O6 Zn4 N8 C84 135.3(3) . .
N12 Zn4 N8 C84 19.6(3) . .
N11 Zn4 N8 C84 -78.5(3) . .
O13 Zn3 N9 C52 13.6(4) . .
O6 Zn3 N9 C52 -81.9(4) . .
N7 Zn3 N9 C52 -162.4(4) . .
N10 Zn3 N9 C52 110.5(4) . .
O13 Zn3 N9 C59 178.2(4) . .
O6 Zn3 N9 C59 82.6(4) . .
N7 Zn3 N9 C59 2.2(4) . .
N10 Zn3 N9 C59 -84.9(4) . .
O13 Zn3 N10 C63 24.3(3) . .
O6 Zn3 N10 C63 122.9(3) . .
N7 Zn3 N10 C63 -161.5(3) . .
N9 Zn3 N10 C63 -73.3(3) . .
O13 Zn3 N10 C70 -155.3(4) . .
O6 Zn3 N10 C70 -56.7(4) . .
N7 Zn3 N10 C70 18.9(4) . .
N9 Zn3 N10 C70 107.1(4) . .
O14 Zn4 N11 C74 -30.0(4) . .
O6 Zn4 N11 C74 -126.7(4) . .
N12 Zn4 N11 C74 70.3(4) . .
N8 Zn4 N11 C74 161.5(4) . .
O14 Zn4 N11 C81 164.5(4) . .
O6 Zn4 N11 C81 67.8(5) . .
N12 Zn4 N11 C81 -95.2(4) . .
N8 Zn4 N11 C81 -3.9(4) . .
O14 Zn4 N12 C85 1.3(4) . .
O6 Zn4 N12 C85 101.2(4) . .
N8 Zn4 N12 C85 -177.8(4) . .
N11 Zn4 N12 C85 -89.6(4) . .
O14 Zn4 N12 C92 -156.9(4) . .
O6 Zn4 N12 C92 -57.0(4) . .
N8 Zn4 N12 C92 24.1(4) . .
N11 Zn4 N12 C92 112.2(4) . .
C4 N1 C1 C2 162.7(4) . .
C15 N1 C1 C2 -75.4(4) . .
Zn1 N1 C1 C2 40.8(4) . .
Zn1 O1 C2 C1 32.4(4) . .
Zn2 O1 C2 C1 -134.7(3) . .
Zn1 O1 C2 C3 151.9(3) . .
Zn2 O1 C2 C3 -15.2(4) . .
N1 C1 C2 O1 -49.8(5) . .
N1 C1 C2 C3 -170.9(4) . .
C26 N2 C3 C2 -169.0(4) . .
C37 N2 C3 C2 69.0(5) . .
Zn2 N2 C3 C2 -45.7(4) . .
O1 C2 C3 N2 41.5(5) . .
C1 C2 C3 N2 162.2(4) . .
C15 N1 C4 C11 -169.6(4) . .
C1 N1 C4 C11 -48.9(5) . .
Zn1 N1 C4 C11 68.7(4) . .
C12 N3 C5 C6 -2.3(7) . .
Zn1 N3 C5 C6 156.3(4) . .
N3 C5 C6 C7 -1.7(9) . .
C5 C6 C7 C13 4.3(8) . .
C13 C8 C9 O2 -178.8(5) . .
C13 C8 C9 C10 -0.3(7) . .
C14 O2 C9 C8 6.1(8) . .
C14 O2 C9 C10 -172.5(5) . .
C8 C9 C10 C11 -0.6(7) . .
O2 C9 C10 C11 178.1(4) . .
C9 C10 C11 C12 0.7(7) . .
C9 C10 C11 C4 179.4(4) . .
N1 C4 C11 C10 126.0(4) . .
N1 C4 C11 C12 -55.4(6) . .
C5 N3 C12 C11 -176.5(4) . .
Zn1 N3 C12 C11 28.6(6) . .
C5 N3 C12 C13 3.6(7) . .
Zn1 N3 C12 C13 -151.4(3) . .
C10 C11 C12 N3 -179.9(4) . .
C4 C11 C12 N3 1.5(7) . .
C10 C11 C12 C13 0.0(6) . .
C4 C11 C12 C13 -178.6(4) . .
C6 C7 C13 C8 176.9(5) . .
C6 C7 C13 C12 -3.0(7) . .
C9 C8 C13 C7 -178.9(5) . .
C9 C8 C13 C12 1.0(7) . .
N3 C12 C13 C7 -1.0(7) . .
C11 C12 C13 C7 179.0(4) . .
N3 C12 C13 C8 179.0(4) . .
C11 C12 C13 C8 -0.9(7) . .
C4 N1 C15 C22 -51.9(5) . .
C1 N1 C15 C22 -174.8(4) . .
Zn1 N1 C15 C22 71.7(4) . .
C23 N4 C16 C17 -0.1(7) . .
Zn1 N4 C16 C17 174.7(4) . .
N4 C16 C17 C18 -0.4(8) . .
C16 C17 C18 C24 0.2(7) . .
C25 O3 C20 C19 -10.5(8) . .
C25 O3 C20 C21 169.1(5) . .
C24 C19 C20 O3 -179.4(5) . .
C24 C19 C20 C21 1.1(8) . .
O3 C20 C21 C22 -179.8(5) . .
C19 C20 C21 C22 -0.3(8) . .
C20 C21 C22 C23 -1.7(7) . .
C20 C21 C22 C15 172.8(5) . .
N1 C15 C22 C21 131.7(4) . .
N1 C15 C22 C23 -54.2(6) . .
C16 N4 C23 C22 -179.5(4) . .
Zn1 N4 C23 C22 6.7(6) . .
C16 N4 C23 C24 0.8(6) . .
Zn1 N4 C23 C24 -173.1(3) . .
C21 C22 C23 N4 -177.1(4) . .
C15 C22 C23 N4 8.9(7) . .
C21 C22 C23 C24 2.7(7) . .
C15 C22 C23 C24 -171.4(4) . .
C17 C18 C24 C19 -178.4(5) . .
C17 C18 C24 C23 0.4(7) . .
C20 C19 C24 C18 178.8(5) . .
C20 C19 C24 C23 0.0(7) . .
N4 C23 C24 C18 -1.0(7) . .
C22 C23 C24 C18 179.3(4) . .
N4 C23 C24 C19 177.8(4) . .
C22 C23 C24 C19 -1.9(7) . .
C3 N2 C26 C33 49.8(5) . .
C37 N2 C26 C33 170.5(4) . .
Zn2 N2 C26 C33 -68.4(4) . .
C34 N5 C27 C28 1.3(10) . .
Zn2 N5 C27 C28 -160.7(6) . .
N5 C27 C28 C29 2.2(11) . .
C27 C28 C29 C35 -3.9(11) . .
C35 C30 C31 O4 179.5(5) . .
C35 C30 C31 C32 -0.8(9) . .
C36 O4 C31 C30 -2.3(9) . .
C36 O4 C31 C32 178.1(6) . .
C30 C31 C32 C33 0.2(9) . .
O4 C31 C32 C33 179.8(5) . .
C31 C32 C33 C34 1.4(8) . .
C31 C32 C33 C26 -176.4(5) . .
N2 C26 C33 C32 -127.0(5) . .
N2 C26 C33 C34 55.3(6) . .
C27 N5 C34 C33 177.1(5) . .
Zn2 N5 C34 C33 -24.0(7) . .
C27 N5 C34 C35 -3.1(8) . .
Zn2 N5 C34 C35 155.9(4) . .
C32 C33 C34 N5 177.6(5) . .
C26 C33 C34 N5 -4.7(7) . .
C32 C33 C34 C35 -2.3(7) . .
C26 C33 C34 C35 175.5(5) . .
C31 C30 C35 C29 -179.7(6) . .
C31 C30 C35 C34 -0.1(9) . .
C28 C29 C35 C30 -178.2(6) . .
C28 C29 C35 C34 2.2(10) . .
N5 C34 C35 C30 -178.2(5) . .
C33 C34 C35 C30 1.6(8) . .
N5 C34 C35 C29 1.4(8) . .
C33 C34 C35 C29 -178.8(5) . .
C3 N2 C37 C44 171.0(4) . .
C26 N2 C37 C44 48.9(5) . .
Zn2 N2 C37 C44 -75.7(4) . .
C45 N6 C38 C39 1.6(7) . .
Zn2 N6 C38 C39 -171.1(4) . .
N6 C38 C39 C40 -0.9(8) . .
C38 C39 C40 C46 0.8(7) . .
C47 O5 C42 C41 -8.4(9) . .
C47 O5 C42 C43 170.7(6) . .
C46 C41 C42 O5 -179.4(5) . .
C46 C41 C42 C43 1.5(8) . .
O5 C42 C43 C44 -179.7(5) . .
C41 C42 C43 C44 -0.5(8) . .
C42 C43 C44 C45 -0.2(8) . .
C42 C43 C44 C37 -175.9(5) . .
N2 C37 C44 C43 -129.9(5) . .
N2 C37 C44 C45 54.6(6) . .
C38 N6 C45 C46 -2.4(6) . .
Zn2 N6 C45 C46 168.9(3) . .
C38 N6 C45 C44 178.1(4) . .
Zn2 N6 C45 C44 -10.6(6) . .
C43 C44 C45 N6 179.5(4) . .
C37 C44 C45 N6 -5.1(7) . .
C43 C44 C45 C46 -0.1(7) . .
C37 C44 C45 C46 175.4(4) . .
C39 C40 C46 C45 -1.5(7) . .
C39 C40 C46 C41 179.3(5) . .
N6 C45 C46 C40 2.3(6) . .
C44 C45 C46 C40 -178.2(4) . .
N6 C45 C46 C41 -178.4(4) . .
C44 C45 C46 C41 1.1(7) . .
C42 C41 C46 C40 177.4(5) . .
C42 C41 C46 C45 -1.8(7) . .
C62 N7 C48 C49 -72.7(5) . .
C51 N7 C48 C49 163.1(4) . .
Zn3 N7 C48 C49 42.8(4) . .
Zn3 O6 C49 C50 126.6(3) . .
Zn4 O6 C49 C50 -35.0(4) . .
Zn3 O6 C49 C48 9.1(5) . .
Zn4 O6 C49 C48 -152.4(3) . .
N7 C48 C49 O6 -36.1(5) . .
N7 C48 C49 C50 -154.5(4) . .
C73 N8 C50 C49 78.2(5) . .
C84 N8 C50 C49 -159.7(4) . .
Zn4 N8 C50 C49 -36.4(5) . .
O6 C49 C50 N8 47.4(5) . .
C48 C49 C50 N8 167.6(4) . .
C48 N7 C51 C58 -47.6(5) . .
C62 N7 C51 C58 -170.9(4) . .
Zn3 N7 C51 C58 69.3(4) . .
C59 N9 C52 C53 1.5(8) . .
Zn3 N9 C52 C53 167.7(4) . .
N9 C52 C53 C54 -3.3(8) . .
C52 C53 C54 C60 2.5(8) . .
C60 C55 C56 O7 179.0(5) . .
C60 C55 C56 C57 -2.9(8) . .
C61 O7 C56 C55 4.0(9) . .
C61 O7 C56 C57 -174.2(5) . .
C55 C56 C57 C58 1.8(8) . .
O7 C56 C57 C58 -179.8(5) . .
C56 C57 C58 C59 -1.0(7) . .
C56 C57 C58 C51 177.8(5) . .
N7 C51 C58 C57 130.3(5) . .
N7 C51 C58 C59 -50.9(6) . .
C52 N9 C59 C60 0.9(7) . .
Zn3 N9 C59 C60 -163.0(4) . .
C52 N9 C59 C58 -178.5(4) . .
Zn3 N9 C59 C58 17.6(6) . .
C57 C58 C59 N9 -179.3(4) . .
C51 C58 C59 N9 2.0(7) . .
C57 C58 C59 C60 1.3(7) . .
C51 C58 C59 C60 -177.5(4) . .
C53 C54 C60 C59 -0.2(8) . .
C53 C54 C60 C55 -180.0(5) . .
N9 C59 C60 C54 -1.5(7) . .
C58 C59 C60 C54 177.9(5) . .
N9 C59 C60 C55 178.2(5) . .
C58 C59 C60 C55 -2.4(7) . .
C56 C55 C60 C54 -177.1(5) . .
C56 C55 C60 C59 3.2(8) . .
C48 N7 C62 C69 -174.9(4) . .
C51 N7 C62 C69 -49.2(5) . .
Zn3 N7 C62 C69 71.8(4) . .
C70 N10 C63 C64 2.3(7) . .
Zn3 N10 C63 C64 -177.3(4) . .
N10 C63 C64 C65 -0.8(7) . .
C63 C64 C65 C71 -2.5(7) . .
C71 C66 C67 O8 -179.9(5) . .
C71 C66 C67 C68 1.0(7) . .
C72 O8 C67 C66 -0.7(8) . .
C72 O8 C67 C68 178.4(5) . .
C66 C67 C68 C69 1.5(8) . .
O8 C67 C68 C69 -177.7(4) . .
C67 C68 C69 C70 -4.3(7) . .
C67 C68 C69 C62 171.3(4) . .
N7 C62 C69 C68 133.7(5) . .
N7 C62 C69 C70 -50.9(6) . .
C63 N10 C70 C69 179.5(4) . .
Zn3 N10 C70 C69 -0.9(6) . .
C63 N10 C70 C71 -0.5(6) . .
Zn3 N10 C70 C71 179.1(3) . .
C68 C69 C70 N10 -175.4(4) . .
C62 C69 C70 N10 9.3(7) . .
C68 C69 C70 C71 4.6(6) . .
C62 C69 C70 C71 -170.8(4) . .
C64 C65 C71 C66 -176.4(4) . .
C64 C65 C71 C70 4.2(7) . .
C67 C66 C71 C65 180.0(5) . .
C67 C66 C71 C70 -0.6(7) . .
N10 C70 C71 C65 -2.8(6) . .
C69 C70 C71 C65 177.3(4) . .
N10 C70 C71 C66 177.8(4) . .
C69 C70 C71 C66 -2.2(6) . .
C50 N8 C73 C80 169.9(4) . .
C84 N8 C73 C80 48.5(5) . .
Zn4 N8 C73 C80 -75.6(4) . .
C81 N11 C74 C75 0.3(9) . .
Zn4 N11 C74 C75 -166.6(5) . .
N11 C74 C75 C76 0.9(10) . .
C74 C75 C76 C82 -2.0(10) . .
C82 C77 C78 O9 179.9(5) . .
C82 C77 C78 C79 -1.4(7) . .
C83 O9 C78 C77 3.0(7) . .
C83 O9 C78 C79 -175.7(4) . .
C77 C78 C79 C80 -0.4(8) . .
O9 C78 C79 C80 178.4(4) . .
C78 C79 C80 C81 1.7(7) . .
C78 C79 C80 C73 -175.6(4) . .
N8 C73 C80 C79 -126.5(5) . .
N8 C73 C80 C81 56.3(6) . .
C74 N11 C81 C80 178.0(5) . .
Zn4 N11 C81 C80 -17.3(6) . .
C74 N11 C81 C82 -0.5(7) . .
Zn4 N11 C81 C82 164.2(4) . .
C79 C80 C81 N11 -179.7(4) . .
C73 C80 C81 N11 -2.5(7) . .
C79 C80 C81 C82 -1.2(7) . .
C73 C80 C81 C82 176.0(5) . .
C78 C77 C82 C76 -179.7(5) . .
C78 C77 C82 C81 1.9(8) . .
C75 C76 C82 C77 -176.7(6) . .
C75 C76 C82 C81 1.8(9) . .
N11 C81 C82 C77 178.0(5) . .
C80 C81 C82 C77 -0.5(7) . .
N11 C81 C82 C76 -0.6(7) . .
C80 C81 C82 C76 -179.1(5) . .
C50 N8 C84 C91 59.4(5) . .
C73 N8 C84 C91 -179.8(4) . .
Zn4 N8 C84 C91 -59.7(5) . .
C92 N12 C85 C86 1.0(8) . .
Zn4 N12 C85 C86 -158.1(4) . .
N12 C85 C86 C87 5.0(9) . .
C85 C86 C87 C93 -3.3(9) . .
C93 C88 C89 O10 176.7(6) . .
C93 C88 C89 C90 -5.0(11) . .
C94 O10 C89 C88 -6.5(13) . .
C94 O10 C89 C90 175.0(8) . .
C88 C89 C90 C91 5.1(10) . .
O10 C89 C90 C91 -176.4(6) . .
C89 C90 C91 C92 1.3(8) . .
C89 C90 C91 C84 -172.6(5) . .
N8 C84 C91 C90 -121.0(5) . .
N8 C84 C91 C92 65.3(6) . .
C85 N12 C92 C91 172.5(5) . .
Zn4 N12 C92 C91 -30.2(6) . .
C85 N12 C92 C93 -8.2(7) . .
Zn4 N12 C92 C93 149.1(4) . .
C90 C91 C92 N12 172.0(5) . .
C84 C91 C92 N12 -14.3(7) . .
C90 C91 C92 C93 -7.3(7) . .
C84 C91 C92 C93 166.4(5) . .
C86 C87 C93 C88 177.9(6) . .
C86 C87 C93 C92 -3.8(9) . .
C89 C88 C93 C87 177.2(7) . .
C89 C88 C93 C92 -1.2(10) . .
N12 C92 C93 C87 9.6(7) . .
C91 C92 C93 C87 -171.1(5) . .
N12 C92 C93 C88 -171.9(5) . .
C91 C92 C93 C88 7.4(8) . .
C98 O28 C95 C96 -4.8(14) . .
O28 C95 C96 C97 -6.9(17) . .
C95 C96 C97 C98 16.9(19) . .
C96 C97 C98 O28 -19.2(18) . .
C95 O28 C98 C97 16.2(15) . .
C103 O31 C100 C101 60(4) . .
O31 C100 C101 C102 -63(4) . .
C100 C101 C102 C103 33(3) . .
C101 C102 C103 O32 -77.0(17) . .
C101 C102 C103 O31 6(2) . .
C100 O31 C103 C102 -40(2) . .
C100 O31 C103 O32 44(2) . .
